data_7131452
loop_
_publ_author_name
'Riesinger, Christoph'
'R&#xf6;hner, David'
'Krossing, Ingo'
'Scheer, Manfred'

_publ_section_title
;
 Teaching old tricks to new dogs - rational synthesis of multi-decker
 complexes featuring <i>cyclo</i>-P<sub>5</sub> decks.
;
_journal_issue 30
_journal_name_full 'Chemical communications (Cambridge, England)'
_journal_page_first 4495
_journal_page_last 4498
_journal_paper_doi 10.1039/d3cc00898c
_journal_volume 59
_journal_year 2023
_chemical_formula_moiety 'C20 H30 Co Fe2 P10, Al C16 F36 O4, 0.5(C6 H4 F2)'
_chemical_formula_sum 'C39 H32 Al Co F37 Fe2 O4 P10'
_chemical_formula_weight 1774.95
_space_group_crystal_system monoclinic
_space_group_IT_number 14
_space_group_name_Hall '-P 2ybc'
_space_group_name_H-M_alt 'P 1 21/c 1'
_atom_sites_solution_hydrogens geom
_atom_sites_solution_primary dual
_audit_creation_date 2022-11-17
_audit_creation_method
;
Olex2 1.5-alpha
(compiled 2022.11.02 svn.ra8b101fa for OlexSys, GUI svn.r6635)
;
_audit_update_record
;
2023-02-17 deposited with the CCDC.	2023-03-20 downloaded from the CCDC.
;
_cell_angle_alpha 90
_cell_angle_beta 96.7550(10)
_cell_angle_gamma 90
_cell_formula_units_Z 4
_cell_length_a 10.87740(10)
_cell_length_b 28.6587(3)
_cell_length_c 20.0246(2)
_cell_measurement_reflns_used 23485
_cell_measurement_temperature 123.00(10)
_cell_measurement_theta_max 66.8090
_cell_measurement_theta_min 3.7630
_cell_volume 6198.98(11)
_computing_cell_refinement 'CrysAlisPro 1.171.41.93a (Rigaku OD, 2020)'
_computing_data_collection 'CrysAlisPro 1.171.41.93a (Rigaku OD, 2020)'
_computing_data_reduction 'CrysAlisPro 1.171.41.93a (Rigaku OD, 2020)'
_computing_molecular_graphics 'Olex2 1.5-alpha (Dolomanov et al., 2009)'
_computing_publication_material 'Olex2 1.5-alpha (Dolomanov et al., 2009)'
_computing_structure_refinement 'SHELXL 2018/3 (Sheldrick, 2015)'
_computing_structure_solution 'SHELXT 2018/2 (Sheldrick, 2018)'
_diffrn_ambient_environment N~2~
_diffrn_ambient_temperature 123.00(10)
_diffrn_detector 'CCD plate'
_diffrn_detector_area_resol_mean 4.2047
_diffrn_detector_type TitanS2
_diffrn_measured_fraction_theta_full 0.995
_diffrn_measured_fraction_theta_max 0.995
_diffrn_measurement_details
;
List of Runs (angles in degrees, time in seconds):

  # Type    Start    End  Width  t~exp~   \w     \q     \k     \f   Frames
#--------------------------------------------------------------------------
  1  \w    -65.00 -34.00   1.00    2.00    --  -43.68  89.00-111.00   31
  2  \w     24.00  59.00   1.00    2.00    --   43.68 -89.00 133.00   35
  3  \w    101.00 126.00   1.00    8.00    --   86.50  89.00-111.00   25
  4  \w     42.00  67.00   1.00    8.00    --   86.50 -89.00 133.00   25
  5  \w    -95.00 -56.00   1.00    8.00    --  -90.00  89.00-111.00   39
  6  \w   -138.00-113.00   1.00    8.00    --  -90.00 -89.00 133.00   25
  7  \w    -95.00 -68.00   1.00    2.00    --  -43.68 -57.00-150.00   27
  8  \w      8.00  86.00   1.00    2.00    --   43.68-125.00  90.00   78
  9  \w     21.00 109.00   1.00    2.00    --   43.68  57.00-120.00   88
 10  \w   -163.00-115.00   1.00    8.00    --  -90.00 -77.00-180.00   48
 11  \w   -163.00-104.00   1.00    8.00    --  -90.00 -77.00 150.00   59
 12  \w   -103.00 -69.00   1.00    8.00    --  -90.00 125.00  90.00   34
 13  \w   -163.00-121.00   1.00    8.00    --  -90.00-125.00-120.00   42
 14  \w   -163.00-126.00   1.00    8.00    --  -90.00-125.00  60.00   37
 15  \w   -147.00 -99.00   1.00    8.00    --  -90.00-125.00  90.00   48
 16  \w   -156.00-108.00   1.00    8.00    --  -90.00 -94.00  30.00   48
 17  \w   -101.00 -64.00   1.00    8.00    --  -90.00  77.00-120.00   37
 18  \w    -46.00 -19.00   1.00    8.00    --  -90.00  77.00-120.00   27
 19  \w   -104.00 -45.00   1.00    8.00    --  -90.00  45.00 120.00   59
 20  \w   -168.00-143.00   1.00    8.00    --  -90.00 -15.00   0.00   25
 21  \w   -114.00 -87.00   1.00    8.00    --  -90.00 -15.00   0.00   27
 22  \w    -54.00 -25.00   1.00    8.00    --  -90.00  74.00 -91.55   29
 23  \w   -117.00 -27.00   1.00    8.00    --  -90.00  77.00 -60.00   90
 24  \w   -140.00-115.00   1.00    8.00    --  -90.00 -15.00   0.00   25
 25  \w   -123.00 -67.00   1.00    8.00    --  -90.00 -30.00-180.00   56
 26  \w   -107.00 -17.00   1.00    8.00    --  -90.00  30.00-150.00   90
 27  \w   -130.00 -97.00   1.00    8.00    --  -90.00 -30.00 -60.00   33
 28  \w   -164.00-117.00   1.00    8.00    --  -90.00 -94.00-120.00   47
 29  \w   -158.00-133.00   1.00    8.00    --  -90.00   0.00-180.00   25
 30  \w    -67.00 -42.00   1.00    8.00    --  -90.00   0.00-180.00   25
 31  \w    -87.00 -60.00   1.00    8.00    --  -90.00 125.00-120.00   27
 32  \w   -105.00 -64.00   1.00    8.00    --  -90.00 125.00  60.00   41
 33  \w    -54.00 -29.00   1.00    8.00    --  -90.00 125.00  90.00   25
 34  \w    -51.00 -26.00   1.00    8.00    --  -90.00  45.00-120.00   25
 35  \w    -68.00 -43.00   1.00    8.00    --  -90.00  61.00-120.00   25
 36  \w    -82.00 -55.00   1.00    8.00    --  -90.00  96.00-171.66   27
 37  \w   -157.00-130.00   1.00    8.00    --  -90.00 -77.00  60.00   27
 38  \w   -155.00-116.00   1.00    8.00    --  -90.00 -94.00 -90.00   39
;
_diffrn_measurement_device 'four-circle diffractometer'
_diffrn_measurement_device_type 'SuperNova, Dualflex, TitanS2'
_diffrn_measurement_method '\w scans'
_diffrn_orient_matrix_type 'CrysAlisPro convention (1999,Acta A55,543-557)'
_diffrn_orient_matrix_UB_11 -0.0220139000
_diffrn_orient_matrix_UB_12 -0.0477785000
_diffrn_orient_matrix_UB_13 -0.0346390000
_diffrn_orient_matrix_UB_21 0.1404746000
_diffrn_orient_matrix_UB_22 -0.0093582000
_diffrn_orient_matrix_UB_23 0.0094814000
_diffrn_orient_matrix_UB_31 -0.0115581000
_diffrn_orient_matrix_UB_32 -0.0227978000
_diffrn_orient_matrix_UB_33 0.0686159000
_diffrn_radiation_monochromator mirror
_diffrn_radiation_probe x-ray
_diffrn_radiation_type 'Cu K\a'
_diffrn_radiation_wavelength 1.54184
_diffrn_reflns_av_R_equivalents 0.0698
_diffrn_reflns_av_unetI/netI 0.0392
_diffrn_reflns_Laue_measured_fraction_full 0.995
_diffrn_reflns_Laue_measured_fraction_max 0.995
_diffrn_reflns_limit_h_max 12
_diffrn_reflns_limit_h_min -12
_diffrn_reflns_limit_k_max 33
_diffrn_reflns_limit_k_min -34
_diffrn_reflns_limit_l_max 23
_diffrn_reflns_limit_l_min -18
_diffrn_reflns_number 66406
_diffrn_reflns_point_group_measured_fraction_full 0.995
_diffrn_reflns_point_group_measured_fraction_max 0.995
_diffrn_reflns_theta_full 66.984
_diffrn_reflns_theta_max 66.984
_diffrn_reflns_theta_min 3.802
_diffrn_source 'micro-focus sealed X-ray tube'
_diffrn_source_type 'SuperNova (Cu) X-ray Source'
_exptl_absorpt_coefficient_mu 9.782
_exptl_absorpt_correction_T_max 0.802
_exptl_absorpt_correction_T_min 0.118
_exptl_absorpt_correction_type gaussian
_exptl_absorpt_process_details
;
CrysAlisPro 1.171.41.93a (Rigaku Oxford Diffraction, 2020)
Numerical absorption correction based on gaussian integration over
a multifaceted crystal model
Empirical absorption correction using spherical harmonics,
implemented in SCALE3 ABSPACK scaling algorithm.
;
_exptl_crystal_colour 'dark green'
_exptl_crystal_density_diffrn 1.902
_exptl_crystal_description plate
_exptl_crystal_F_000 3492
_exptl_crystal_size_max 0.29
_exptl_crystal_size_mid 0.23
_exptl_crystal_size_min 0.09
_refine_diff_density_max 0.927
_refine_diff_density_min -0.701
_refine_diff_density_rms 0.079
_refine_ls_extinction_method none
_refine_ls_goodness_of_fit_ref 1.028
_refine_ls_hydrogen_treatment constr
_refine_ls_matrix_type full
_refine_ls_number_parameters 1244
_refine_ls_number_reflns 10977
_refine_ls_number_restraints 1392
_refine_ls_restrained_S_all 0.999
_refine_ls_R_factor_all 0.0570
_refine_ls_R_factor_gt 0.0470
_refine_ls_shift/su_max 0.001
_refine_ls_shift/su_mean 0.000
_refine_ls_structure_factor_coef Fsqd
_refine_ls_weighting_details 'w=1/[\s^2^(Fo^2^)+(0.0585P)^2^+10.3923P] where P=(Fo^2^+2Fc^2^)/3'
_refine_ls_weighting_scheme calc
_refine_ls_wR_factor_gt 0.1154
_refine_ls_wR_factor_ref 0.1235
_reflns_Friedel_coverage 0.000
_reflns_number_gt 9296
_reflns_number_total 10977
_reflns_threshold_expression 'I > 2\s(I)'
_cod_data_source_file d3cc00898c2.cif
_cod_data_source_block cr1107
_cod_depositor_comments 'Adding full bibliography for 7131448--7131455.cif.'
_cod_database_code 7131452
_shelx_shelxl_version_number 2018/3
_chemical_oxdiff_formula C39H32O4F37AlP10Fe2Co
_shelx_space_group_comment
;
The symmetry employed for this shelxl refinement is uniquely defined
by the following loop, which should always be used as a source of
symmetry information in preference to the above space-group names.
They are only intended as comments.
;
_shelx_estimated_absorpt_t_max 0.473
_shelx_estimated_absorpt_t_min 0.164
_olex2_refinement_description
;
1. Restrained distances
 F3-C47 = F25-C47
 1.33 with sigma of 0.02
 F9-C9
 1.3 with sigma of 0.02
 F37-C37
 1.3 with sigma of 0.02
 F25-F3
 2.2 with sigma of 0.04
 F1-F25
 2.2 with sigma of 0.04
 F1-F3
 2.2 with sigma of 0.04
 C43-C11
 2.55 with sigma of 0.04
 C44-C16 \\sim C3-C23 \\sim C49-C23 \\sim C48-C16 \\sim C32-C16 \\sim C47-C23
 with sigma of 0.02
 O3-C16 \\sim O5-C23
 with sigma of 0.02
2. Uiso/Uaniso restraints and constraints
All non-hydrogen atoms have similar U: within 1.7A with sigma of 0.02 and sigma
for terminal atoms of 0.04 within 1.7A
C34A \\sim C34: within 1.7A with sigma of 0.01 and sigma for terminal atoms of
0.02 within 1.7A
C9 \\sim C37 \\sim C19 \\sim C39 \\sim C5 \\sim C41 \\sim F9 \\sim F37: within
1.7A with sigma of 0.01 and sigma for terminal atoms of 0.02 within 1.7A
C43 \\sim C36 \\sim C45 \\sim C46: within 1.7A with sigma of 0.01 and sigma for
terminal atoms of 0.02 within 1.7A
C47 \\sim C32: within 1.7A with sigma of 0.01 and sigma for terminal atoms of
0.02 within 1.7A
C3 \\sim C44 \\sim F53 \\sim F46: within 1.7A with sigma of 0.01 and sigma for
terminal atoms of 0.02 within 1.7A
F6 \\sim F39: within 1.7A with sigma of 0.01 and sigma for terminal atoms of
0.02 within 1.7A
F40 \\sim F51: within 1.7A with sigma of 0.01 and sigma for terminal atoms of
0.02 within 1.7A
C23 \\sim C16: within 1.7A with sigma of 0.01 and sigma for terminal atoms of
0.02 within 1.7A
F40 \\sim F44 \\sim F29 \\sim C48 \\sim F51 \\sim F13 \\sim F27 \\sim C49:
within 1.7A with sigma of 0.01 and sigma for terminal atoms of 0.02 within 1.7A
F3 \\sim F20 \\sim F36 \\sim F25: within 1.7A with sigma of 0.01 and sigma for
terminal atoms of 0.02 within 1.7A
F12 \\sim F32 \\sim C42 \\sim F5 \\sim F11 \\sim C11 \\sim F6 \\sim F39: within
1.7A with sigma of 0.01 and sigma for terminal atoms of 0.02 within 1.7A
F35A \\sim F35: within 1.7A with sigma of 0.01 and sigma for terminal atoms of
0.02 within 1.7A
C15A \\sim C15: within 1.7A with sigma of 0.01 and sigma for terminal atoms of
0.02 within 1.7A
Uanis(C47) \\sim Ueq: with sigma of 0.001 and sigma for terminal atoms of 0.002
Uanis(C12) \\sim Ueq, Uanis(C21) \\sim Ueq: with sigma of 0.0001 and sigma for
terminal atoms of 0.0002
3. Others
 Sof(F19)=Sof(F39)=Sof(F5)=Sof(F41)=Sof(F21)=Sof(F43)=Sof(O2)=Sof(F11)=
 Sof(F45)=Sof(F23)=Sof(C21)=Sof(C43)=Sof(C11)=Sof(C45)=1-FVAR(1)
 Sof(F4)=Sof(F6)=Sof(F12)=Sof(F22)=Sof(F24)=Sof(F26)=Sof(O6)=Sof(F32)=Sof(F38)=
 Sof(F42)=Sof(C12)=Sof(C36)=Sof(C42)=Sof(C46)=FVAR(1)
 Sof(F47)=Sof(F3)=Sof(F49)=Sof(F25)=Sof(F51)=Sof(F13)=Sof(F53)=Sof(F27)=
 Sof(C23)=Sof(C47)=Sof(C3)=Sof(C49)=Sof(O5)=1-FVAR(2)
 Sof(F10)=Sof(F20)=Sof(F30)=Sof(F36)=Sof(F40)=Sof(F44)=Sof(O3)=Sof(F46)=
 Sof(F29)=Sof(C16)=Sof(C32)=Sof(C44)=Sof(C48)=FVAR(2)
 Sof(F18A)=Sof(F28A)=Sof(F34A)=Sof(F50A)=Sof(F54A)=Sof(F2A)=Sof(F33A)=
 Sof(F17A)=Sof(F35A)=Sof(C34A)=Sof(C25A)=Sof(C15A)=Sof(C31A)=1-FVAR(3)
 Sof(F18)=Sof(F28)=Sof(F34)=Sof(F50)=Sof(F54)=Sof(F2)=Sof(F33)=Sof(F17)=
 Sof(F35)=Sof(C34)=Sof(C25)=Sof(C15)=Sof(C31)=FVAR(3)
 Fixed Sof: C9(0.5) C37(0.5) C19(0.5) H19(0.5) C39(0.5) H39(0.5) C5(0.5)
 H5(0.5) C41(0.5) H41(0.5) F9(0.5) F37(0.5)
4.a Aromatic/amide H refined with riding coordinates:
 C19(H19), C39(H39), C5(H5), C41(H41)
4.b Fitted hexagon refined as free rotating group:
 C9(C37,C19,C39,C5,C41)
4.c Idealised Me refined as rotating group:
 C18(H18A,H18B,H18C), C20(H20A,H20B,H20C), C28(H28A,H28B,H28C), C30(H30A,H30B,
 H30C), C40(H40A,H40B,H40C), C29(H29A,H29B,H29C), C2(H2A,H2B,H2C), C33(H33A,
 H33B,H33C), C17(H17A,H17B,H17C), C35(H35A,H35B,H35C)
;
_olex2_date_sample_data_collection 2022-08-10
_olex2_submission_special_instructions 'No special instructions were received'
_oxdiff_exptl_absorpt_empirical_details
;
Empirical correction (ABSPACK) includes:
- Absorption correction using spherical harmonics
- Frame scaling
;
_oxdiff_exptl_absorpt_empirical_full_max 1.931
_oxdiff_exptl_absorpt_empirical_full_min 0.675

loop_
_space_group_symop_operation_xyz
'x, y, z'
'-x, y+1/2, -z+1/2'
'-x, -y, -z'
'x, -y-1/2, z-1/2'

loop_
_atom_site_label
_atom_site_type_symbol
_atom_site_fract_x
_atom_site_fract_y
_atom_site_fract_z
_atom_site_U_iso_or_equiv
_atom_site_adp_type
_atom_site_occupancy
_atom_site_site_symmetry_order
_atom_site_calc_flag
_atom_site_refinement_flags_posn
_atom_site_refinement_flags_adp
_atom_site_refinement_flags_occupancy
_atom_site_disorder_assembly
_atom_site_disorder_group
Fe1 Fe 0.83513(5) 0.43707(2) 0.63582(3) 0.02372(13) Uani 1 1 d . . . . .
Fe2 Fe 1.26789(5) 0.56740(2) 0.79924(3) 0.02734(14) Uani 1 1 d . . . . .
Co1 Co 1.05219(5) 0.50095(2) 0.71940(3) 0.02830(15) Uani 1 1 d . . . . .
Al1 Al 1.22964(9) 0.26676(3) 0.95492(5) 0.0205(2) Uani 1 1 d . U . . .
P1 P 1.17539(9) 0.49860(3) 0.83559(5) 0.0343(2) Uani 1 1 d . . . . .
P4 P 1.28261(9) 0.49169(4) 0.75401(5) 0.0350(2) Uani 1 1 d . . . . .
P6 P 0.94216(11) 0.42615(4) 0.74473(5) 0.0422(3) Uani 1 1 d . . . . .
P8 P 1.04860(9) 0.42133(4) 0.66335(6) 0.0428(3) Uani 1 1 d . . . . .
P10 P 1.23294(12) 0.54673(4) 0.68490(5) 0.0488(3) Uani 1 1 d . . . . .
P5 P 1.05819(10) 0.55780(4) 0.81709(6) 0.0474(3) Uani 1 1 d . . . . .
P3 P 1.09342(12) 0.58806(4) 0.72359(7) 0.0573(4) Uani 1 1 d . . . . .
P7 P 0.82713(10) 0.48599(5) 0.72979(8) 0.0662(4) Uani 1 1 d . . . . .
P2 P 1.00116(14) 0.47806(6) 0.59769(6) 0.0647(4) Uani 1 1 d . . . . .
P9 P 0.86299(15) 0.51845(4) 0.63846(9) 0.0813(6) Uani 1 1 d . . . . .
F1 F 1.2570(2) 0.38632(9) 0.94174(14) 0.0552(7) Uani 1 1 d D U . . .
F4 F 0.8823(5) 0.1900(2) 0.8752(3) 0.0388(11) Uani 0.804(7) 1 d . U P A 1
O1 O 1.3057(2) 0.21490(9) 0.97250(13) 0.0344(6) Uani 1 1 d . U . . .
F6 F 0.8469(4) 0.33515(17) 0.8646(2) 0.0444(10) Uani 0.804(7) 1 d . U P A 1
O4 O 1.2272(3) 0.29661(10) 1.02892(12) 0.0370(6) Uani 1 1 d . U . . .
F8 F 1.1625(2) 0.14855(10) 0.88130(15) 0.0587(7) Uani 1 1 d . U . . .
F10 F 1.2272(5) 0.37629(18) 0.8067(3) 0.0481(12) Uani 0.811(8) 1 d . U P A 1
F12 F 1.0332(10) 0.3454(4) 0.9080(4) 0.051(2) Uani 0.804(7) 1 d . U P A 1
F14 F 1.2910(3) 0.19426(10) 0.84217(13) 0.0624(8) Uani 1 1 d . U . . .
F16 F 1.3373(3) 0.12203(10) 0.85890(15) 0.0669(8) Uani 1 1 d . U . . .
F18 F 1.3732(13) 0.2342(6) 1.1275(6) 0.062(2) Uani 0.797(10) 1 d . U P B 1
F20 F 1.4337(4) 0.36761(17) 0.9899(2) 0.0493(11) Uani 0.811(8) 1 d . U P A 1
F22 F 1.0362(5) 0.22624(18) 0.7945(3) 0.0498(13) Uani 0.804(7) 1 d . U P A 1
F24 F 1.0390(4) 0.30113(13) 0.79216(18) 0.0466(10) Uani 0.804(7) 1 d . U P A 1
F26 F 0.8654(4) 0.26459(14) 0.77582(19) 0.0483(10) Uani 0.804(7) 1 d . U P A 1
O6 O 1.0788(3) 0.25191(14) 0.9225(2) 0.0274(9) Uani 0.804(7) 1 d . U P A 1
F28 F 1.1321(5) 0.22209(17) 1.0801(3) 0.0491(12) Uani 0.797(10) 1 d . U P B 1
F30 F 1.3029(4) 0.31396(18) 0.7688(2) 0.0502(11) Uani 0.811(8) 1 d . U P A 1
F32 F 0.8939(5) 0.3163(2) 0.9684(3) 0.0536(12) Uani 0.804(7) 1 d . U P A 1
F34 F 1.0988(9) 0.3632(4) 1.0783(5) 0.058(2) Uani 0.797(10) 1 d . U P B 1
F36 F 1.4203(5) 0.41469(18) 0.9068(3) 0.0563(13) Uani 0.811(8) 1 d . U P A 1
F38 F 0.8775(4) 0.22322(11) 0.97100(16) 0.0478(11) Uani 0.804(7) 1 d . U P A 1
F40 F 1.5117(5) 0.2840(3) 0.8362(4) 0.0665(18) Uani 0.811(8) 1 d . U P A 1
F42 F 0.7550(3) 0.24623(12) 0.8854(2) 0.0509(10) Uani 0.804(7) 1 d . U P A 1
F44 F 1.5310(4) 0.29009(15) 0.94341(18) 0.0525(11) Uani 0.811(8) 1 d . U P A 1
O3 O 1.2904(4) 0.30079(13) 0.8974(2) 0.0310(9) Uani 0.811(8) 1 d D U P A 1
F46 F 1.4137(5) 0.37644(18) 0.7835(3) 0.0593(13) Uani 0.811(8) 1 d . U P A 1
F48 F 1.5341(3) 0.18986(13) 1.01565(19) 0.0840(11) Uani 1 1 d . U . . .
F50 F 1.0156(4) 0.27861(16) 1.1004(3) 0.0576(13) Uani 0.797(10) 1 d . U P B 1
F52 F 1.3607(4) 0.14024(11) 1.06561(16) 0.0919(12) Uani 1 1 d . U . . .
F54 F 1.2890(9) 0.3750(4) 1.1140(6) 0.074(2) Uani 0.797(10) 1 d . U P B 1
F55 F 1.1793(4) 0.14284(13) 1.01417(18) 0.0872(11) Uani 1 1 d . U . . .
F7 F 1.5217(3) 0.19245(14) 0.9086(2) 0.0880(11) Uani 1 1 d . U . . .
F29 F 1.5897(5) 0.3462(2) 0.8839(3) 0.0692(14) Uani 0.811(8) 1 d . U P A 1
F15 F 1.3064(5) 0.09201(10) 0.98515(19) 0.0975(13) Uani 1 1 d . U . . .
C1 C 0.7865(3) 0.40037(12) 0.54641(17) 0.0265(7) Uani 1 1 d . U . . .
F31 F 1.5251(3) 0.12645(14) 0.9588(2) 0.1035(14) Uani 1 1 d . U . . .
F2 F 1.1411(6) 0.2510(2) 1.1794(3) 0.0730(15) Uani 0.797(10) 1 d . U P B 1
F33 F 1.4463(5) 0.3020(2) 1.1033(4) 0.0709(15) Uani 0.797(10) 1 d . U P B 1
C4 C 0.7842(3) 0.36956(12) 0.60221(17) 0.0271(7) Uani 1 1 d . U . . .
C6 C 0.6990(3) 0.43693(12) 0.55272(18) 0.0284(7) Uani 1 1 d . U . . .
F17 F 1.1676(7) 0.3477(3) 1.1816(3) 0.0793(18) Uani 0.797(10) 1 d . U P B 1
C8 C 1.4240(4) 0.56939(13) 0.87088(19) 0.0337(8) Uani 1 1 d . U . . .
C10 C 0.6956(3) 0.38729(12) 0.64350(18) 0.0297(7) Uani 1 1 d . U . . .
C12 C 0.9705(6) 0.26553(17) 0.8884(3) 0.0231(11) Uani 0.804(7) 1 d . U P A 1
C14 C 0.6434(3) 0.42887(13) 0.61278(18) 0.0304(8) Uani 1 1 d . U . . .
C16 C 1.3722(7) 0.3342(2) 0.8832(4) 0.0277(13) Uani 0.811(8) 1 d D U P A 1
C18 C 0.8603(4) 0.39393(14) 0.48873(18) 0.0343(8) Uani 1 1 d . U . . .
H18A H 0.884154 0.424501 0.472500 0.051 Uiso 1 1 calc R U . . .
H18B H 0.810271 0.377317 0.452336 0.051 Uiso 1 1 calc R U . . .
H18C H 0.934846 0.375746 0.503494 0.051 Uiso 1 1 calc R U . . .
C20 C 0.8554(4) 0.32508(12) 0.61421(19) 0.0359(9) Uani 1 1 d . U . . .
H20A H 0.931833 0.326937 0.592864 0.054 Uiso 1 1 calc R U . . .
H20B H 0.805036 0.298944 0.594943 0.054 Uiso 1 1 calc R U . . .
H20C H 0.875945 0.320234 0.662683 0.054 Uiso 1 1 calc R U . . .
C22 C 1.4554(4) 0.58461(15) 0.8073(2) 0.0393(9) Uani 1 1 d . U . . .
C24 C 1.3388(3) 0.17167(12) 0.95484(19) 0.0320(8) Uani 1 1 d . U . . .
C26 C 1.3318(4) 0.60017(16) 0.8898(2) 0.0432(10) Uani 1 1 d . U . . .
C28 C 0.6674(4) 0.47470(13) 0.50219(19) 0.0370(9) Uani 1 1 d . U . . .
H28A H 0.632957 0.501465 0.524112 0.055 Uiso 1 1 calc R U . . .
H28B H 0.606267 0.463057 0.466209 0.055 Uiso 1 1 calc R U . . .
H28C H 0.742376 0.484353 0.483109 0.055 Uiso 1 1 calc R U . . .
F35 F 1.3693(6) 0.2921(2) 1.1965(2) 0.0836(17) Uani 0.797(10) 1 d . U P B 1
C30 C 0.5415(4) 0.45701(15) 0.6369(2) 0.0436(10) Uani 1 1 d . U . . .
H30A H 0.542402 0.452793 0.685572 0.065 Uiso 1 1 calc R U . . .
H30B H 0.461644 0.446591 0.614002 0.065 Uiso 1 1 calc R U . . .
H30C H 0.553624 0.490075 0.627100 0.065 Uiso 1 1 calc R U . . .
C32 C 1.3678(5) 0.3767(2) 0.9312(3) 0.0370(14) Uani 0.811(8) 1 d D U P A 1
C34 C 1.2337(16) 0.2944(4) 1.0956(8) 0.036(2) Uani 0.797(10) 1 d . U P B 1
C36 C 0.9784(6) 0.2638(3) 0.8110(4) 0.0350(15) Uani 0.804(7) 1 d . U P A 1
C38 C 1.2815(4) 0.15869(14) 0.8834(2) 0.0434(10) Uani 1 1 d . U . . .
C40 C 0.6584(4) 0.36431(15) 0.7048(2) 0.0402(9) Uani 1 1 d . U . . .
H40A H 0.727728 0.345765 0.726385 0.060 Uiso 1 1 calc R U . . .
H40B H 0.587263 0.343875 0.692144 0.060 Uiso 1 1 calc R U . . .
H40C H 0.635858 0.388172 0.736244 0.060 Uiso 1 1 calc R U . . .
C42 C 0.9356(19) 0.3159(6) 0.9077(6) 0.0377(17) Uani 0.804(7) 1 d . U P A 1
C44 C 1.3287(8) 0.3499(2) 0.8099(4) 0.0402(17) Uani 0.811(8) 1 d D U P A 1
C46 C 0.8680(7) 0.2311(3) 0.9053(4) 0.0382(16) Uani 0.804(7) 1 d . U P A 1
C48 C 1.5023(7) 0.3133(3) 0.8853(5) 0.048(2) Uani 0.811(8) 1 d D U P A 1
C50 C 1.3832(5) 0.62439(17) 0.7882(2) 0.0531(12) Uani 1 1 d . U . . .
C25 C 1.1286(8) 0.2612(3) 1.1150(4) 0.0447(18) Uani 0.797(10) 1 d . U P B 1
C13 C 1.3084(4) 0.63421(15) 0.8389(3) 0.0570(14) Uani 1 1 d . U . . .
C27 C 1.4826(5) 0.1701(2) 0.9600(3) 0.0623(14) Uani 1 1 d . U . . .
C7 C 1.2955(6) 0.13636(16) 1.0056(3) 0.0619(14) Uani 1 1 d . U . . .
C29 C 1.4830(5) 0.53019(18) 0.9108(3) 0.0643(15) Uani 1 1 d . U . . .
H29A H 1.424276 0.517110 0.939259 0.097 Uiso 1 1 calc R U . . .
H29B H 1.556554 0.541529 0.939101 0.097 Uiso 1 1 calc R U . . .
H29C H 1.507330 0.505986 0.880329 0.097 Uiso 1 1 calc R U . . .
C15 C 1.3556(8) 0.2814(4) 1.1316(4) 0.052(2) Uani 0.797(10) 1 d . U P B 1
C31 C 1.1958(10) 0.3465(4) 1.1192(6) 0.051(2) Uani 0.797(10) 1 d . U P B 1
C2 C 1.5513(5) 0.5636(3) 0.7689(3) 0.080(2) Uani 1 1 d . U . . .
H2A H 1.569251 0.531678 0.784877 0.121 Uiso 1 1 calc R U . . .
H2B H 1.627068 0.582308 0.775776 0.121 Uiso 1 1 calc R U . . .
H2C H 1.520419 0.562892 0.720951 0.121 Uiso 1 1 calc R U . . .
C33 C 1.2743(6) 0.5985(3) 0.9542(3) 0.093(3) Uani 1 1 d . U . . .
H33A H 1.187879 0.608725 0.945905 0.139 Uiso 1 1 calc R U . . .
H33B H 1.319935 0.619178 0.987338 0.139 Uiso 1 1 calc R U . . .
H33C H 1.277451 0.566472 0.971515 0.139 Uiso 1 1 calc R U . . .
C17 C 1.2211(6) 0.6746(2) 0.8401(6) 0.127(4) Uani 1 1 d . U . . .
H17A H 1.179540 0.680125 0.794613 0.191 Uiso 1 1 calc R U . . .
H17B H 1.267477 0.702568 0.855955 0.191 Uiso 1 1 calc R U . . .
H17C H 1.159105 0.667538 0.870385 0.191 Uiso 1 1 calc R U . . .
C35 C 1.3894(8) 0.6526(3) 0.7255(4) 0.121(4) Uani 1 1 d . U . . .
H35A H 1.396890 0.631660 0.687553 0.181 Uiso 1 1 calc R U . . .
H35B H 1.461510 0.673374 0.731779 0.181 Uiso 1 1 calc R U . . .
H35C H 1.313885 0.671341 0.716264 0.181 Uiso 1 1 calc R U . . .
C9 C 0.892(2) 0.5218(9) 0.9701(13) 0.119(5) Uani 0.5 1 d DG U P C -1
C37 C 0.932(2) 0.4766(9) 0.9597(13) 0.119(5) Uani 0.5 1 d DG U P C -1
C19 C 1.041(2) 0.4602(7) 0.9951(11) 0.112(5) Uani 0.5 1 d G U P C -1
H19 H 1.068187 0.429313 0.987995 0.135 Uiso 0.5 1 calc R U P C -1
C39 C 1.1104(17) 0.4891(6) 1.0409(10) 0.098(4) Uani 0.5 1 d G U P C -1
H39 H 1.184978 0.477926 1.065069 0.118 Uiso 0.5 1 calc R U P C -1
C5 C 1.0707(15) 0.5344(6) 1.0513(9) 0.086(4) Uani 0.5 1 d G U P C -1
H5 H 1.118135 0.554087 1.082573 0.103 Uiso 0.5 1 calc R U P C -1
C41 C 0.9616(17) 0.5507(7) 1.0159(11) 0.102(4) Uani 0.5 1 d G U P C -1
H41 H 0.934502 0.581637 1.023001 0.122 Uiso 0.5 1 calc R U P C -1
F9 F 0.7937(12) 0.5316(5) 0.9336(8) 0.159(4) Uani 0.5 1 d D U P C -1
F37 F 0.8674(15) 0.4495(3) 0.9160(5) 0.158(5) Uani 0.5 1 d D U P C -1
F19 F 0.921(3) 0.1949(12) 0.8881(17) 0.065(7) Uani 0.196(7) 1 d . U P A 2
F39 F 0.826(2) 0.3344(9) 0.8921(12) 0.061(4) Uani 0.196(7) 1 d . U P A 2
F5 F 1.021(4) 0.3444(17) 0.9258(18) 0.045(5) Uani 0.196(7) 1 d . U P A 2
F41 F 0.9888(19) 0.2354(10) 0.7887(12) 0.059(6) Uani 0.196(7) 1 d . U P A 2
F21 F 0.967(2) 0.3128(8) 0.7865(10) 0.081(6) Uani 0.196(7) 1 d . U P A 2
F43 F 0.8124(18) 0.2660(7) 0.8028(10) 0.063(5) Uani 0.196(7) 1 d . U P A 2
O2 O 1.1011(13) 0.2679(6) 0.9009(7) 0.021(3) Uani 0.196(7) 1 d . U P A 2
F11 F 0.938(2) 0.3158(11) 0.9863(13) 0.067(5) Uani 0.196(7) 1 d . U P A 2
F45 F 0.9688(19) 0.2250(7) 0.9840(7) 0.079(6) Uani 0.196(7) 1 d . U P A 2
F23 F 0.7896(17) 0.2442(8) 0.9297(11) 0.082(6) Uani 0.196(7) 1 d . U P A 2
C21 C 0.976(2) 0.2757(8) 0.8949(12) 0.024(2) Uani 0.196(7) 1 d . U P A 2
C43 C 0.939(3) 0.2733(12) 0.8145(18) 0.037(4) Uani 0.196(7) 1 d D U P A 2
C11 C 0.938(9) 0.320(3) 0.919(3) 0.043(4) Uani 0.196(7) 1 d D U P A 2
C45 C 0.906(3) 0.2328(16) 0.919(2) 0.043(4) Uani 0.196(7) 1 d . U P A 2
F47 F 1.211(2) 0.3570(8) 0.8135(13) 0.049(5) Uani 0.189(8) 1 d . U P A 2
F3 F 1.465(2) 0.3818(8) 0.9741(13) 0.076(5) Uani 0.189(8) 1 d D U P A 2
F49 F 1.288(2) 0.2922(9) 0.7897(11) 0.079(6) Uani 0.189(8) 1 d . U P A 2
F25 F 1.389(3) 0.4155(9) 0.8825(12) 0.086(7) Uani 0.189(8) 1 d D U P A 2
F51 F 1.552(2) 0.2960(12) 0.8321(15) 0.057(5) Uani 0.189(8) 1 d . U P A 2
F13 F 1.5871(16) 0.3096(7) 0.9383(7) 0.047(4) Uani 0.189(8) 1 d . U P A 2
F53 F 1.382(2) 0.3574(9) 0.7692(11) 0.063(5) Uani 0.189(8) 1 d . U P A 2
F27 F 1.5826(18) 0.3668(7) 0.8685(11) 0.049(4) Uani 0.189(8) 1 d . U P A 2
C23 C 1.387(4) 0.3307(9) 0.8782(17) 0.034(4) Uani 0.189(8) 1 d D U P A 2
C47 C 1.390(3) 0.3771(10) 0.9171(13) 0.043(4) Uani 0.189(8) 1 d D U P A 2
C3 C 1.318(4) 0.3346(14) 0.807(2) 0.043(4) Uani 0.189(8) 1 d D U P A 2
C49 C 1.528(4) 0.3243(18) 0.881(3) 0.048(4) Uani 0.189(8) 1 d D U P A 2
O5 O 1.346(2) 0.2968(7) 0.9172(9) 0.036(4) Uani 0.189(8) 1 d D U P A 2
F18A F 1.397(5) 0.237(3) 1.115(2) 0.063(9) Uani 0.203(10) 1 d . U P B 2
F28A F 1.162(2) 0.2201(8) 1.1124(14) 0.068(5) Uani 0.203(10) 1 d . U P B 2
F34A F 1.135(4) 0.3640(17) 1.0937(19) 0.053(7) Uani 0.203(10) 1 d . U P B 2
F50A F 1.056(2) 0.2815(9) 1.1354(13) 0.077(6) Uani 0.203(10) 1 d . U P B 2
F54A F 1.328(4) 0.3710(18) 1.104(2) 0.078(9) Uani 0.203(10) 1 d . U P B 2
F2A F 1.210(2) 0.2577(9) 1.1995(10) 0.075(6) Uani 0.203(10) 1 d . U P B 2
F33A F 1.4555(19) 0.2925(10) 1.0707(11) 0.067(6) Uani 0.203(10) 1 d . U P B 2
F17A F 1.238(3) 0.3481(10) 1.1858(12) 0.077(6) Uani 0.203(10) 1 d . U P B 2
F35A F 1.4365(19) 0.2955(7) 1.1743(7) 0.067(5) Uani 0.203(10) 1 d . U P B 2
C34A C 1.226(7) 0.303(2) 1.099(4) 0.040(4) Uani 0.203(10) 1 d . U P B 2
C25A C 1.165(4) 0.2626(14) 1.137(2) 0.051(5) Uani 0.203(10) 1 d . U P B 2
C15A C 1.389(4) 0.278(2) 1.1139(17) 0.049(5) Uani 0.203(10) 1 d . U P B 2
C31A C 1.238(4) 0.344(2) 1.115(2) 0.054(6) Uani 0.203(10) 1 d . U P B 2

loop_
_atom_site_aniso_label
_atom_site_aniso_U_11
_atom_site_aniso_U_22
_atom_site_aniso_U_33
_atom_site_aniso_U_23
_atom_site_aniso_U_13
_atom_site_aniso_U_12
Fe1 0.0219(3) 0.0219(3) 0.0265(3) -0.0017(2) -0.0008(2) 0.0019(2)
Fe2 0.0236(3) 0.0271(3) 0.0301(3) -0.0008(2) -0.0021(2) -0.0006(2)
Co1 0.0260(3) 0.0267(3) 0.0306(3) 0.0000(2) -0.0033(2) 0.0000(2)
Al1 0.0192(5) 0.0203(4) 0.0219(5) -0.0012(4) 0.0022(4) 0.0014(4)
P1 0.0335(5) 0.0402(5) 0.0284(5) 0.0029(4) 0.0008(4) -0.0071(4)
P4 0.0261(5) 0.0374(5) 0.0414(5) -0.0104(4) 0.0042(4) 0.0015(4)
P6 0.0445(6) 0.0517(6) 0.0285(5) 0.0072(4) -0.0033(4) -0.0163(5)
P8 0.0243(5) 0.0486(6) 0.0545(6) -0.0210(5) 0.0008(4) 0.0059(4)
P10 0.0552(7) 0.0624(7) 0.0270(5) 0.0059(5) -0.0025(5) -0.0286(6)
P5 0.0240(5) 0.0484(6) 0.0694(7) -0.0287(6) 0.0041(5) 0.0001(4)
P3 0.0502(7) 0.0287(5) 0.0828(9) 0.0100(5) -0.0353(6) -0.0039(5)
P7 0.0243(5) 0.0844(9) 0.0887(10) -0.0619(8) 0.0019(6) 0.0035(6)
P2 0.0694(9) 0.0930(10) 0.0291(5) 0.0106(6) -0.0047(5) -0.0532(8)
P9 0.0786(10) 0.0235(5) 0.1222(13) 0.0057(6) -0.0709(10) -0.0017(6)
F1 0.0428(15) 0.0511(15) 0.0740(17) -0.0156(13) 0.0162(13) 0.0037(12)
F4 0.039(3) 0.030(2) 0.045(2) -0.0022(17) -0.003(2) -0.012(2)
O1 0.0346(14) 0.0275(13) 0.0398(14) 0.0000(11) -0.0011(11) 0.0099(11)
F6 0.0297(19) 0.0419(18) 0.061(3) 0.010(2) 0.0035(18) 0.0117(14)
O4 0.0447(16) 0.0416(15) 0.0248(12) -0.0066(11) 0.0045(11) 0.0050(12)
F8 0.0404(15) 0.0541(15) 0.0775(18) -0.0229(14) -0.0101(13) -0.0011(12)
F10 0.035(2) 0.049(3) 0.060(2) 0.022(2) 0.0033(16) 0.006(2)
F12 0.040(3) 0.041(3) 0.072(5) -0.013(3) 0.008(3) -0.005(2)
F14 0.092(2) 0.0566(16) 0.0384(13) -0.0012(12) 0.0061(14) 0.0040(15)
F16 0.0712(19) 0.0531(16) 0.0759(19) -0.0289(14) 0.0071(15) 0.0205(14)
F18 0.061(5) 0.075(4) 0.047(4) 0.017(3) -0.004(3) 0.006(4)
F20 0.045(2) 0.055(3) 0.047(2) -0.0101(17) 0.0006(16) -0.0113(17)
F22 0.064(3) 0.049(2) 0.040(2) -0.0003(16) 0.021(2) 0.016(2)
F24 0.050(2) 0.049(2) 0.0425(18) 0.0158(14) 0.0144(18) -0.0080(17)
F26 0.050(2) 0.055(2) 0.035(2) 0.0093(16) -0.0144(17) -0.0042(18)
O6 0.0194(18) 0.0278(19) 0.033(2) 0.0048(15) -0.0046(15) 0.0017(14)
F28 0.052(3) 0.047(2) 0.051(3) -0.002(2) 0.018(2) -0.0141(19)
F30 0.052(2) 0.066(3) 0.033(2) -0.0025(19) 0.0094(16) -0.0014(19)
F32 0.057(3) 0.056(2) 0.050(3) -0.010(2) 0.016(2) 0.016(2)
F34 0.063(5) 0.054(3) 0.057(5) -0.019(4) 0.005(3) 0.009(4)
F36 0.060(3) 0.038(2) 0.072(3) 0.006(2) 0.012(2) -0.018(2)
F38 0.055(3) 0.0529(19) 0.0394(18) 0.0091(14) 0.0208(17) -0.0041(16)
F40 0.041(3) 0.096(4) 0.064(3) -0.016(3) 0.013(3) 0.032(3)
F42 0.0203(16) 0.058(2) 0.074(3) 0.0147(18) 0.0044(17) -0.0016(13)
F44 0.036(2) 0.060(2) 0.059(2) 0.0068(17) -0.0078(17) 0.0170(19)
O3 0.028(2) 0.0322(17) 0.034(2) 0.0041(16) 0.0086(18) -0.0019(17)
F46 0.049(3) 0.070(3) 0.063(3) 0.026(2) 0.022(2) -0.011(2)
F48 0.0396(16) 0.099(2) 0.106(3) -0.033(2) -0.0236(16) 0.0145(16)
F50 0.041(2) 0.068(2) 0.068(3) -0.004(2) 0.022(2) -0.0046(19)
F52 0.159(4) 0.0532(18) 0.0569(18) 0.0195(14) -0.016(2) 0.003(2)
F54 0.079(6) 0.062(3) 0.082(4) -0.034(3) 0.018(4) -0.026(4)
F55 0.095(3) 0.085(2) 0.090(2) 0.0010(19) 0.042(2) -0.037(2)
F7 0.0502(18) 0.108(3) 0.114(3) -0.039(2) 0.0412(19) -0.0158(18)
F29 0.026(2) 0.081(4) 0.101(4) 0.019(3) 0.010(2) -0.004(3)
F15 0.163(4) 0.0279(14) 0.100(3) 0.0096(15) 0.006(3) -0.0077(19)
C1 0.0265(18) 0.0248(16) 0.0272(17) -0.0029(13) -0.0010(14) -0.0004(14)
F31 0.064(2) 0.088(2) 0.149(4) -0.037(2) -0.025(2) 0.054(2)
F2 0.078(4) 0.106(3) 0.037(3) 0.016(2) 0.018(3) -0.013(3)
F33 0.037(2) 0.095(4) 0.079(4) 0.000(3) -0.002(3) -0.017(2)
C4 0.0296(18) 0.0227(16) 0.0283(17) -0.0002(13) 0.0015(14) -0.0003(14)
C6 0.0257(18) 0.0233(16) 0.0341(18) -0.0043(14) -0.0050(14) -0.0016(14)
F17 0.103(5) 0.096(3) 0.043(3) -0.031(2) 0.027(3) 0.005(4)
C8 0.035(2) 0.0304(18) 0.0336(19) -0.0053(15) -0.0062(16) -0.0033(16)
C10 0.0292(18) 0.0306(18) 0.0292(17) -0.0056(14) 0.0028(14) -0.0038(15)
C12 0.0231(11) 0.0231(11) 0.0231(11) 0.00000(11) 0.00271(17) 0.00002(11)
C14 0.0238(18) 0.0332(18) 0.0333(18) -0.0103(15) -0.0002(15) -0.0009(15)
C16 0.024(3) 0.029(2) 0.031(2) 0.005(2) 0.0106(19) 0.002(2)
C18 0.040(2) 0.037(2) 0.0262(18) -0.0003(15) 0.0058(16) 0.0031(17)
C20 0.049(2) 0.0245(18) 0.0337(19) 0.0022(15) 0.0035(17) 0.0062(17)
C22 0.029(2) 0.054(2) 0.035(2) -0.0164(18) 0.0036(16) -0.0132(18)
C24 0.0279(19) 0.0248(17) 0.043(2) 0.0018(15) 0.0013(16) 0.0061(14)
C26 0.030(2) 0.052(2) 0.048(2) -0.026(2) 0.0078(18) -0.0132(19)
C28 0.040(2) 0.0291(18) 0.038(2) 0.0012(16) -0.0130(17) 0.0044(16)
F35 0.076(4) 0.135(4) 0.035(2) -0.017(2) -0.014(2) -0.010(3)
C30 0.026(2) 0.046(2) 0.058(3) -0.016(2) 0.0023(18) 0.0051(18)
C32 0.029(3) 0.039(3) 0.045(3) -0.002(2) 0.015(2) -0.010(2)
C34 0.048(4) 0.040(5) 0.022(3) -0.012(3) 0.008(2) -0.009(4)
C36 0.032(4) 0.030(3) 0.042(3) 0.004(3) 0.001(3) 0.005(3)
C38 0.046(3) 0.032(2) 0.052(2) -0.0082(18) 0.005(2) 0.0069(18)
C40 0.040(2) 0.044(2) 0.038(2) -0.0004(17) 0.0132(18) -0.0081(18)
C42 0.025(2) 0.040(4) 0.048(5) -0.004(3) 0.002(4) 0.004(3)
C44 0.032(3) 0.049(4) 0.040(3) 0.009(3) 0.010(2) 0.001(3)
C46 0.029(4) 0.044(3) 0.040(4) 0.006(3) 0.000(3) -0.003(3)
C48 0.027(4) 0.064(5) 0.054(3) 0.003(3) 0.005(3) 0.006(3)
C50 0.047(3) 0.050(3) 0.056(3) 0.016(2) -0.021(2) -0.023(2)
C25 0.044(4) 0.059(4) 0.033(4) 0.000(3) 0.014(3) -0.006(3)
C13 0.033(2) 0.029(2) 0.102(4) -0.016(2) -0.023(3) 0.0017(18)
C27 0.036(3) 0.066(3) 0.081(4) -0.023(3) -0.004(3) 0.019(2)
C7 0.092(4) 0.036(2) 0.057(3) 0.009(2) 0.006(3) -0.003(3)
C29 0.065(3) 0.052(3) 0.066(3) 0.012(2) -0.037(3) -0.004(2)
C15 0.045(5) 0.074(4) 0.035(4) -0.002(4) -0.004(3) -0.010(4)
C31 0.060(6) 0.058(4) 0.037(4) -0.024(3) 0.019(4) -0.011(5)
C2 0.034(3) 0.139(6) 0.072(3) -0.060(4) 0.020(2) -0.030(3)
C33 0.061(4) 0.157(7) 0.067(3) -0.071(4) 0.034(3) -0.049(4)
C17 0.060(4) 0.042(3) 0.261(11) -0.054(5) -0.055(5) 0.019(3)
C35 0.131(6) 0.116(6) 0.097(5) 0.064(4) -0.060(5) -0.093(5)
C9 0.141(8) 0.092(10) 0.132(10) 0.002(8) 0.053(8) -0.020(8)
C37 0.147(8) 0.096(11) 0.128(9) 0.040(8) 0.075(8) 0.007(8)
C19 0.137(8) 0.084(11) 0.132(10) 0.025(8) 0.082(7) 0.028(8)
C39 0.130(8) 0.067(10) 0.118(9) 0.019(7) 0.097(7) 0.016(7)
C5 0.102(7) 0.069(9) 0.106(9) 0.038(7) 0.084(6) 0.023(6)
C41 0.120(8) 0.073(9) 0.126(9) 0.006(7) 0.070(7) 0.010(7)
F9 0.128(9) 0.143(9) 0.205(12) 0.016(8) 0.014(8) 0.020(8)
F37 0.305(14) 0.082(6) 0.108(7) -0.005(5) 0.112(8) -0.043(8)
F19 0.070(16) 0.035(9) 0.081(14) 0.003(9) -0.023(11) -0.028(12)
F39 0.035(7) 0.056(7) 0.086(10) -0.013(8) -0.011(8) 0.023(6)
F5 0.037(10) 0.028(7) 0.068(12) 0.003(10) -0.006(10) -0.011(7)
F41 0.043(11) 0.083(13) 0.047(9) -0.038(9) -0.010(8) 0.026(9)
F21 0.081(13) 0.085(12) 0.071(10) 0.051(9) -0.010(10) -0.014(11)
F43 0.041(10) 0.089(11) 0.051(10) 0.004(9) -0.028(8) 0.005(9)
O2 0.018(6) 0.028(7) 0.018(6) 0.003(5) 0.007(5) 0.008(5)
F11 0.047(10) 0.091(9) 0.061(10) -0.037(8) -0.002(8) 0.031(9)
F45 0.062(11) 0.116(13) 0.054(8) 0.050(8) -0.018(7) -0.049(9)
F23 0.035(9) 0.137(13) 0.077(12) 0.029(11) 0.014(9) -0.027(9)
C21 0.024(2) 0.024(2) 0.024(2) 0.00000(11) 0.0029(3) 0.00000(11)
C43 0.035(8) 0.036(8) 0.037(7) 0.003(7) -0.005(8) 0.001(7)
C11 0.030(6) 0.043(6) 0.054(7) -0.009(6) 0.001(7) 0.012(6)
C45 0.036(8) 0.049(7) 0.044(8) 0.007(7) 0.000(7) -0.006(8)
F47 0.031(9) 0.054(12) 0.060(10) 0.019(10) -0.009(7) 0.012(9)
F3 0.073(10) 0.057(10) 0.085(11) -0.014(8) -0.038(9) -0.003(8)
F49 0.121(16) 0.070(13) 0.037(10) -0.007(9) -0.022(10) -0.005(12)
F25 0.118(13) 0.041(8) 0.083(12) 0.009(9) -0.059(10) -0.006(9)
F51 0.039(10) 0.097(11) 0.039(7) 0.007(8) 0.018(8) 0.038(9)
F13 0.023(6) 0.066(8) 0.050(6) 0.001(6) 0.000(5) 0.010(6)
F53 0.056(9) 0.093(10) 0.041(8) 0.032(8) 0.008(7) -0.020(8)
F27 0.018(6) 0.052(9) 0.079(10) 0.016(8) 0.009(6) 0.007(7)
C23 0.029(6) 0.036(6) 0.037(6) 0.003(6) 0.007(6) -0.001(6)
C47 0.042(4) 0.042(4) 0.043(4) -0.0001(10) 0.0049(11) 0.0002(10)
C3 0.033(7) 0.053(8) 0.044(7) 0.010(7) 0.009(6) -0.003(7)
C49 0.024(7) 0.066(7) 0.054(6) 0.007(6) 0.007(6) 0.014(6)
O5 0.032(8) 0.048(7) 0.025(7) 0.014(6) -0.002(6) -0.015(7)
F18A 0.057(17) 0.081(15) 0.045(16) 0.004(15) -0.020(13) -0.003(14)
F28A 0.076(11) 0.048(9) 0.079(13) 0.010(10) 0.003(11) -0.010(8)
F34A 0.062(18) 0.055(10) 0.037(13) -0.028(9) -0.016(10) 0.012(13)
F50A 0.057(11) 0.113(12) 0.066(12) 0.007(11) 0.033(10) 0.003(10)
F54A 0.065(18) 0.064(15) 0.101(19) -0.010(14) -0.002(13) -0.037(13)
F2A 0.077(13) 0.115(14) 0.036(9) 0.035(9) 0.023(9) 0.031(12)
F33A 0.031(8) 0.118(15) 0.052(11) 0.000(11) 0.000(9) -0.012(8)
F17A 0.102(15) 0.083(11) 0.041(8) -0.034(7) -0.005(12) 0.026(13)
F35A 0.060(9) 0.117(10) 0.019(7) -0.017(7) -0.014(6) -0.027(8)
C34A 0.046(6) 0.052(7) 0.025(6) -0.006(7) 0.012(6) -0.008(7)
C25A 0.054(10) 0.059(9) 0.042(10) -0.001(9) 0.021(9) -0.005(9)
C15A 0.041(10) 0.076(9) 0.025(10) 0.000(9) -0.009(8) -0.010(9)
C31A 0.061(11) 0.061(10) 0.042(9) -0.015(9) 0.013(10) 0.000(10)

loop_
_atom_type_symbol
_atom_type_description
_atom_type_scat_dispersion_real
_atom_type_scat_dispersion_imag
_atom_type_scat_source
C C 0.0181 0.0091 'International Tables Vol C Tables 4.2.6.8 and 6.1.1.4'
H H 0.0000 0.0000 'International Tables Vol C Tables 4.2.6.8 and 6.1.1.4'
Al Al 0.2130 0.2455 'International Tables Vol C Tables 4.2.6.8 and 6.1.1.4'
Co Co -2.3653 3.6143 'International Tables Vol C Tables 4.2.6.8 and 6.1.1.4'
F F 0.0727 0.0534 'International Tables Vol C Tables 4.2.6.8 and 6.1.1.4'
Fe Fe -1.1336 3.1974 'International Tables Vol C Tables 4.2.6.8 and 6.1.1.4'
O O 0.0492 0.0322 'International Tables Vol C Tables 4.2.6.8 and 6.1.1.4'
P P 0.2955 0.4335 'International Tables Vol C Tables 4.2.6.8 and 6.1.1.4'

loop_
_exptl_crystal_face_index_h
_exptl_crystal_face_index_k
_exptl_crystal_face_index_l
_exptl_crystal_face_perp_dist
0 9 -11 0.1103
6 0 -9 0.1441
-1 2 -1 0.1236
0 -9 11 0.0920
-5 -2 10 0.1156
-7 6 3 0.1151
4 -10 7 0.0821
2 -2 -1 0.1401
0 -1 0 0.0272
0 1 0 0.0630
1 -8 -12 0.1025
1 9 -11 0.1258
-1 15 8 0.0960
-1 3 13 0.1018
3 -15 5 0.0636
1 -2 -1 0.1104
4 -1 -11 0.1263
-1 1 2 0.1191
-1 0 -1 0.1305
-7 -5 0 0.1279
6 8 -6 0.1459
4 -3 9 0.0986
-4 2 -9 0.1271
3 5 10 0.0966
-3 -5 -10 0.1192
4 14 -5 0.1251
1 15 7 0.0807
-1 2 1 0.1045

loop_
_geom_angle_atom_site_label_1
_geom_angle_atom_site_label_2
_geom_angle_atom_site_label_3
_geom_angle
_geom_angle_site_symmetry_1
_geom_angle_site_symmetry_3
_geom_angle_publ_flag
P8 Fe1 P6 52.97(4) . . ?
P7 Fe1 P6 53.40(5) . . ?
P7 Fe1 P8 93.14(4) . . ?
P2 Fe1 P6 92.97(4) . . ?
P2 Fe1 P8 53.26(5) . . ?
P2 Fe1 P7 93.66(5) . . ?
P9 Fe1 P6 93.57(5) . . ?
P9 Fe1 P8 93.64(5) . . ?
P9 Fe1 P7 53.75(7) . . ?
P9 Fe1 P2 53.92(7) . . ?
C1 Fe1 P6 140.31(10) . . ?
C1 Fe1 P8 104.26(10) . . ?
C1 Fe1 P7 162.56(10) . . ?
C1 Fe1 P2 95.72(10) . . ?
C1 Fe1 P9 122.50(11) . . ?
C1 Fe1 C4 39.80(13) . . ?
C1 Fe1 C6 40.00(14) . . ?
C1 Fe1 C10 66.98(14) . . ?
C1 Fe1 C14 67.04(14) . . ?
C4 Fe1 P6 104.81(10) . . ?
C4 Fe1 P8 96.52(10) . . ?
C4 Fe1 P7 140.40(11) . . ?
C4 Fe1 P2 122.58(11) . . ?
C4 Fe1 P9 161.58(10) . . ?
C4 Fe1 C10 39.92(14) . . ?
C6 Fe1 P6 163.06(11) . . ?
C6 Fe1 P8 140.17(11) . . ?
C6 Fe1 P7 123.15(10) . . ?
C6 Fe1 P2 103.94(11) . . ?
C6 Fe1 P9 95.57(10) . . ?
C6 Fe1 C4 66.95(13) . . ?
C6 Fe1 C10 66.89(14) . . ?
C6 Fe1 C14 39.83(15) . . ?
C10 Fe1 P6 97.11(10) . . ?
C10 Fe1 P8 123.42(11) . . ?
C10 Fe1 P7 104.52(10) . . ?
C10 Fe1 P2 161.80(10) . . ?
C10 Fe1 P9 139.81(11) . . ?
C14 Fe1 P6 123.81(11) . . ?
C14 Fe1 P8 162.55(11) . . ?
C14 Fe1 P7 96.50(10) . . ?
C14 Fe1 P2 139.96(11) . . ?
C14 Fe1 P9 103.80(11) . . ?
C14 Fe1 C4 66.94(14) . . ?
C14 Fe1 C10 39.78(15) . . ?
P4 Fe2 P1 53.39(4) . . ?
P4 Fe2 P5 93.50(4) . . ?
P10 Fe2 P1 93.66(4) . . ?
P10 Fe2 P4 53.58(4) . . ?
P10 Fe2 P5 93.98(5) . . ?
P10 Fe2 P3 54.03(5) . . ?
P5 Fe2 P1 53.44(4) . . ?
P3 Fe2 P1 93.87(4) . . ?
P3 Fe2 P4 94.01(4) . . ?
P3 Fe2 P5 53.81(5) . . ?
C8 Fe2 P1 98.75(11) . . ?
C8 Fe2 P4 101.65(11) . . ?
C8 Fe2 P10 134.42(12) . . ?
C8 Fe2 P5 128.26(12) . . ?
C8 Fe2 P3 163.81(11) . . ?
C8 Fe2 C13 66.32(16) . . ?
C22 Fe2 P1 128.33(13) . . ?
C22 Fe2 P4 97.88(12) . . ?
C22 Fe2 P10 100.36(11) . . ?
C22 Fe2 P5 165.21(11) . . ?
C22 Fe2 P3 134.07(13) . . ?
C22 Fe2 C8 39.86(16) . . ?
C22 Fe2 C26 66.63(15) . . ?
C22 Fe2 C50 39.54(19) . . ?
C22 Fe2 C13 66.12(18) . . ?
C26 Fe2 P1 102.58(13) . . ?
C26 Fe2 P4 135.66(14) . . ?
C26 Fe2 P10 163.35(13) . . ?
C26 Fe2 P5 98.61(12) . . ?
C26 Fe2 P3 127.25(14) . . ?
C26 Fe2 C8 39.73(16) . . ?
C26 Fe2 C13 39.4(2) . . ?
C50 Fe2 P1 165.25(12) . . ?
C50 Fe2 P4 127.53(17) . . ?
C50 Fe2 P10 97.15(14) . . ?
C50 Fe2 P5 135.17(16) . . ?
C50 Fe2 P3 100.59(13) . . ?
C50 Fe2 C8 66.51(16) . . ?
C50 Fe2 C26 66.22(18) . . ?
C50 Fe2 C13 39.1(2) . . ?
C13 Fe2 P1 136.17(18) . . ?
C13 Fe2 P4 164.00(14) . . ?
C13 Fe2 P10 126.88(17) . . ?
C13 Fe2 P5 102.25(15) . . ?
C13 Fe2 P3 97.52(13) . . ?
P4 Co1 P1 49.46(3) . . ?
P4 Co1 P6 109.38(4) . . ?
P4 Co1 P8 89.43(4) . . ?
P4 Co1 P5 85.50(4) . . ?
P4 Co1 P3 85.91(4) . . ?
P6 Co1 P1 90.29(4) . . ?
P6 Co1 P8 49.16(4) . . ?
P6 Co1 P5 110.99(4) . . ?
P6 Co1 P3 155.71(5) . . ?
P8 Co1 P1 111.05(4) . . ?
P10 Co1 P1 85.45(4) . . ?
P10 Co1 P4 49.67(4) . . ?
P10 Co1 P6 153.46(5) . . ?
P10 Co1 P8 108.52(5) . . ?
P10 Co1 P5 85.82(4) . . ?
P10 Co1 P3 50.03(5) . . ?
P5 Co1 P1 49.47(4) . . ?
P5 Co1 P8 156.00(5) . . ?
P3 Co1 P1 85.62(4) . . ?
P3 Co1 P8 153.12(5) . . ?
P3 Co1 P5 49.82(5) . . ?
P7 Co1 P1 109.42(5) . . ?
P7 Co1 P4 154.08(6) . . ?
P7 Co1 P6 49.69(5) . . ?
P7 Co1 P8 85.36(4) . . ?
P7 Co1 P10 155.01(6) . . ?
P7 Co1 P5 89.01(4) . . ?
P7 Co1 P3 109.55(5) . . ?
P7 Co1 P2 85.98(5) . . ?
P2 Co1 P1 155.34(5) . . ?
P2 Co1 P4 109.58(5) . . ?
P2 Co1 P6 85.30(4) . . ?
P2 Co1 P8 49.41(5) . . ?
P2 Co1 P10 87.75(4) . . ?
P2 Co1 P5 153.33(6) . . ?
P2 Co1 P3 107.82(5) . . ?
P9 Co1 P1 153.75(6) . . ?
P9 Co1 P4 154.78(6) . . ?
P9 Co1 P6 85.86(5) . . ?
P9 Co1 P8 85.73(4) . . ?
P9 Co1 P10 108.92(5) . . ?
P9 Co1 P5 108.25(5) . . ?
P9 Co1 P3 87.31(4) . . ?
P9 Co1 P7 50.02(6) . . ?
P9 Co1 P2 50.12(6) . . ?
O1 Al1 O6 105.92(16) . . ?
O1 Al1 O5 99.1(7) . . ?
O4 Al1 O1 108.11(13) . . ?
O4 Al1 O6 109.51(17) . . ?
O4 Al1 O5 102.1(6) . . ?
O3 Al1 O1 114.75(17) . . ?
O3 Al1 O4 110.25(18) . . ?
O3 Al1 O6 108.2(2) . . ?
O2 Al1 O1 119.8(5) . . ?
O2 Al1 O4 117.0(4) . . ?
O2 Al1 O5 107.5(9) . . ?
Fe2 P1 Co1 83.92(3) . . ?
P4 P1 Fe2 63.23(4) . . ?
P4 P1 Co1 65.00(4) . . ?
P4 P1 P5 108.18(6) . . ?
P5 P1 Fe2 63.26(4) . . ?
P5 P1 Co1 65.15(4) . . ?
Fe2 P4 Co1 84.22(4) . . ?
P1 P4 Fe2 63.37(4) . . ?
P1 P4 Co1 65.54(4) . . ?
P1 P4 P10 108.11(6) . . ?
P10 P4 Fe2 62.93(4) . . ?
P10 P4 Co1 64.97(4) . . ?
Fe1 P6 Co1 84.06(4) . . ?
P8 P6 Fe1 63.44(4) . . ?
P8 P6 Co1 65.56(4) . . ?
P8 P6 P7 108.15(7) . . ?
P7 P6 Fe1 62.99(5) . . ?
P7 P6 Co1 64.73(5) . . ?
Fe1 P8 Co1 84.00(4) . . ?
P6 P8 Fe1 63.59(4) . . ?
P6 P8 Co1 65.28(4) . . ?
P6 P8 P2 108.27(7) . . ?
P2 P8 Fe1 63.12(5) . . ?
P2 P8 Co1 64.82(5) . . ?
Fe2 P10 Co1 84.63(4) . . ?
P4 P10 Fe2 63.49(4) . . ?
P4 P10 Co1 65.36(4) . . ?
P4 P10 P3 108.16(6) . . ?
P3 P10 Fe2 63.17(5) . . ?
P3 P10 Co1 65.22(5) . . ?
Fe2 P5 Co1 84.04(4) . . ?
P1 P5 Fe2 63.30(4) . . ?
P1 P5 Co1 65.39(4) . . ?
P1 P5 P3 108.08(6) . . ?
P3 P5 Fe2 62.96(5) . . ?
P3 P5 Co1 64.98(5) . . ?
Fe2 P3 Co1 84.26(4) . . ?
P10 P3 Fe2 62.79(4) . . ?
P10 P3 Co1 64.76(5) . . ?
P5 P3 Fe2 63.24(4) . . ?
P5 P3 Co1 65.20(4) . . ?
P5 P3 P10 107.47(6) . . ?
Fe1 P7 Co1 84.70(4) . . ?
P6 P7 Fe1 63.60(4) . . ?
P6 P7 Co1 65.58(4) . . ?
P6 P7 P9 108.03(7) . . ?
P9 P7 Fe1 63.01(5) . . ?
P9 P7 Co1 64.94(6) . . ?
Fe1 P2 Co1 84.63(4) . . ?
P8 P2 Fe1 63.62(4) . . ?
P8 P2 Co1 65.76(4) . . ?
P8 P2 P9 108.08(7) . . ?
P9 P2 Fe1 62.95(6) . . ?
P9 P2 Co1 64.79(5) . . ?
Fe1 P9 Co1 84.85(4) . . ?
P7 P9 Fe1 63.24(5) . . ?
P7 P9 Co1 65.04(5) . . ?
P7 P9 P2 107.47(7) . . ?
P2 P9 Fe1 63.14(5) . . ?
P2 P9 Co1 65.09(5) . . ?
C24 O1 Al1 151.4(3) . . ?
C34 O4 Al1 147.1(5) . . ?
C34A O4 Al1 158(2) . . ?
C12 O6 Al1 147.7(4) . . ?
C16 O3 Al1 149.5(5) . . ?
C4 C1 Fe1 70.52(19) . . ?
C4 C1 C6 108.1(3) . . ?
C4 C1 C18 126.1(3) . . ?
C6 C1 Fe1 70.12(19) . . ?
C6 C1 C18 125.6(3) . . ?
C18 C1 Fe1 128.3(3) . . ?
C1 C4 Fe1 69.68(19) . . ?
C1 C4 C10 107.9(3) . . ?
C1 C4 C20 126.7(3) . . ?
C10 C4 Fe1 70.0(2) . . ?
C10 C4 C20 125.4(3) . . ?
C20 C4 Fe1 128.4(3) . . ?
C1 C6 Fe1 69.9(2) . . ?
C1 C6 C28 125.0(3) . . ?
C14 C6 Fe1 70.2(2) . . ?
C14 C6 C1 107.9(3) . . ?
C14 C6 C28 127.0(3) . . ?
C28 C6 Fe1 128.4(2) . . ?
C22 C8 Fe2 69.9(2) . . ?
C22 C8 C29 125.5(4) . . ?
C26 C8 Fe2 70.0(2) . . ?
C26 C8 C22 107.4(4) . . ?
C26 C8 C29 127.1(4) . . ?
C29 C8 Fe2 128.0(3) . . ?
C4 C10 Fe1 70.0(2) . . ?
C4 C10 C40 125.7(3) . . ?
C14 C10 Fe1 69.9(2) . . ?
C14 C10 C4 107.9(3) . . ?
C14 C10 C40 126.2(3) . . ?
C40 C10 Fe1 128.9(3) . . ?
O6 C12 C36 110.2(5) . . ?
O6 C12 C42 111.6(7) . . ?
O6 C12 C46 108.2(5) . . ?
C42 C12 C36 108.6(7) . . ?
C42 C12 C46 109.5(9) . . ?
C46 C12 C36 108.7(5) . . ?
C6 C14 Fe1 70.0(2) . . ?
C6 C14 C10 108.2(3) . . ?
C6 C14 C30 126.1(4) . . ?
C10 C14 Fe1 70.3(2) . . ?
C10 C14 C30 125.6(4) . . ?
C30 C14 Fe1 128.6(3) . . ?
O3 C16 C32 110.8(5) . . ?
O3 C16 C44 105.5(6) . . ?
O3 C16 C48 110.1(5) . . ?
C44 C16 C32 109.1(5) . . ?
C48 C16 C32 112.6(7) . . ?
C48 C16 C44 108.4(7) . . ?
C1 C18 H18A 109.5 . . ?
C1 C18 H18B 109.5 . . ?
C1 C18 H18C 109.5 . . ?
H18A C18 H18B 109.5 . . ?
H18A C18 H18C 109.5 . . ?
H18B C18 H18C 109.5 . . ?
C4 C20 H20A 109.5 . . ?
C4 C20 H20B 109.5 . . ?
C4 C20 H20C 109.5 . . ?
H20A C20 H20B 109.5 . . ?
H20A C20 H20C 109.5 . . ?
H20B C20 H20C 109.5 . . ?
C8 C22 Fe2 70.3(2) . . ?
C8 C22 C2 126.3(5) . . ?
C50 C22 Fe2 70.3(2) . . ?
C50 C22 C8 107.8(4) . . ?
C50 C22 C2 125.9(5) . . ?
C2 C22 Fe2 126.9(3) . . ?
O1 C24 C38 112.0(3) . . ?
O1 C24 C27 107.8(3) . . ?
O1 C24 C7 108.5(3) . . ?
C38 C24 C27 110.4(4) . . ?
C38 C24 C7 109.3(4) . . ?
C7 C24 C27 108.6(4) . . ?
C8 C26 Fe2 70.3(2) . . ?
C8 C26 C33 126.1(5) . . ?
C13 C26 Fe2 70.7(3) . . ?
C13 C26 C8 108.0(4) . . ?
C13 C26 C33 125.8(5) . . ?
C33 C26 Fe2 127.1(3) . . ?
C6 C28 H28A 109.5 . . ?
C6 C28 H28B 109.5 . . ?
C6 C28 H28C 109.5 . . ?
H28A C28 H28B 109.5 . . ?
H28A C28 H28C 109.5 . . ?
H28B C28 H28C 109.5 . . ?
C14 C30 H30A 109.5 . . ?
C14 C30 H30B 109.5 . . ?
C14 C30 H30C 109.5 . . ?
H30A C30 H30B 109.5 . . ?
H30A C30 H30C 109.5 . . ?
H30B C30 H30C 109.5 . . ?
F1 C32 F20 108.5(5) . . ?
F1 C32 F36 109.6(5) . . ?
F1 C32 C16 111.6(5) . . ?
F20 C32 F36 105.8(5) . . ?
F20 C32 C16 109.8(6) . . ?
F36 C32 C16 111.4(5) . . ?
O4 C34 C25 108.8(10) . . ?
O4 C34 C15 116.0(12) . . ?
O4 C34 C31 105.1(10) . . ?
C25 C34 C31 105.5(10) . . ?
C15 C34 C25 111.4(11) . . ?
C15 C34 C31 109.3(10) . . ?
F22 C36 F24 108.6(6) . . ?
F22 C36 F26 108.6(6) . . ?
F22 C36 C12 111.2(5) . . ?
F24 C36 F26 106.8(5) . . ?
F24 C36 C12 110.0(6) . . ?
F26 C36 C12 111.5(6) . . ?
F8 C38 F14 107.3(4) . . ?
F8 C38 F16 107.5(3) . . ?
F8 C38 C24 111.8(4) . . ?
F14 C38 F16 107.7(4) . . ?
F14 C38 C24 109.9(3) . . ?
F16 C38 C24 112.4(4) . . ?
C10 C40 H40A 109.5 . . ?
C10 C40 H40B 109.5 . . ?
C10 C40 H40C 109.5 . . ?
H40A C40 H40B 109.5 . . ?
H40A C40 H40C 109.5 . . ?
H40B C40 H40C 109.5 . . ?
F6 C42 F12 104.4(13) . . ?
F6 C42 F32 106.6(13) . . ?
F6 C42 C12 113.8(8) . . ?
F12 C42 C12 111.5(13) . . ?
F32 C42 F12 109.7(8) . . ?
F32 C42 C12 110.6(12) . . ?
F10 C44 F46 105.3(5) . . ?
F10 C44 C16 111.5(7) . . ?
F30 C44 F10 107.3(6) . . ?
F30 C44 F46 107.3(7) . . ?
F30 C44 C16 112.3(5) . . ?
F46 C44 C16 112.7(6) . . ?
F4 C46 C12 109.6(6) . . ?
F38 C46 F4 107.4(7) . . ?
F38 C46 C12 110.5(5) . . ?
F42 C46 F4 107.8(5) . . ?
F42 C46 F38 108.5(7) . . ?
F42 C46 C12 113.0(6) . . ?
F40 C48 F44 107.7(7) . . ?
F40 C48 F29 108.6(7) . . ?
F40 C48 C16 112.5(7) . . ?
F44 C48 C16 109.7(7) . . ?
F29 C48 F44 105.8(7) . . ?
F29 C48 C16 112.2(7) . . ?
C22 C50 Fe2 70.2(2) . . ?
C22 C50 C35 125.7(6) . . ?
C13 C50 Fe2 70.9(3) . . ?
C13 C50 C22 108.5(4) . . ?
C13 C50 C35 125.7(6) . . ?
C35 C50 Fe2 126.6(3) . . ?
F28 C25 F50 106.6(6) . . ?
F28 C25 C34 108.4(7) . . ?
F50 C25 C34 113.7(9) . . ?
F2 C25 F28 108.8(7) . . ?
F2 C25 F50 106.6(7) . . ?
F2 C25 C34 112.5(8) . . ?
C26 C13 Fe2 69.8(2) . . ?
C26 C13 C17 125.6(7) . . ?
C50 C13 Fe2 70.0(3) . . ?
C50 C13 C26 108.2(4) . . ?
C50 C13 C17 126.1(7) . . ?
C17 C13 Fe2 127.2(3) . . ?
F48 C27 F7 107.9(5) . . ?
F48 C27 F31 107.7(4) . . ?
F48 C27 C24 111.6(4) . . ?
F7 C27 F31 107.2(5) . . ?
F7 C27 C24 110.3(4) . . ?
F31 C27 C24 111.9(5) . . ?
F52 C7 F15 107.3(4) . . ?
F52 C7 C24 111.6(4) . . ?
F55 C7 F52 106.9(5) . . ?
F55 C7 F15 107.1(5) . . ?
F55 C7 C24 111.5(4) . . ?
F15 C7 C24 112.0(4) . . ?
C8 C29 H29A 109.5 . . ?
C8 C29 H29B 109.5 . . ?
C8 C29 H29C 109.5 . . ?
H29A C29 H29B 109.5 . . ?
H29A C29 H29C 109.5 . . ?
H29B C29 H29C 109.5 . . ?
F18 C15 C34 110.0(10) . . ?
F33 C15 F18 107.1(8) . . ?
F33 C15 C34 110.4(9) . . ?
F35 C15 F18 106.6(9) . . ?
F35 C15 F33 108.2(7) . . ?
F35 C15 C34 114.2(8) . . ?
F34 C31 C34 110.9(10) . . ?
F54 C31 F34 106.7(11) . . ?
F54 C31 F17 109.0(9) . . ?
F54 C31 C34 108.8(9) . . ?
F17 C31 F34 108.3(9) . . ?
F17 C31 C34 112.9(11) . . ?
C22 C2 H2A 109.5 . . ?
C22 C2 H2B 109.5 . . ?
C22 C2 H2C 109.5 . . ?
H2A C2 H2B 109.5 . . ?
H2A C2 H2C 109.5 . . ?
H2B C2 H2C 109.5 . . ?
C26 C33 H33A 109.5 . . ?
C26 C33 H33B 109.5 . . ?
C26 C33 H33C 109.5 . . ?
H33A C33 H33B 109.5 . . ?
H33A C33 H33C 109.5 . . ?
H33B C33 H33C 109.5 . . ?
C13 C17 H17A 109.5 . . ?
C13 C17 H17B 109.5 . . ?
C13 C17 H17C 109.5 . . ?
H17A C17 H17B 109.5 . . ?
H17A C17 H17C 109.5 . . ?
H17B C17 H17C 109.5 . . ?
C50 C35 H35A 109.5 . . ?
C50 C35 H35B 109.5 . . ?
C50 C35 H35C 109.5 . . ?
H35A C35 H35B 109.5 . . ?
H35A C35 H35C 109.5 . . ?
H35B C35 H35C 109.5 . . ?
C37 C9 C41 120.0 . . ?
F9 C9 C37 112.3(16) . . ?
F9 C9 C41 127.7(16) . . ?
C9 C37 C19 120.0 . . ?
F37 C37 C9 120.1(17) . . ?
F37 C37 C19 119.9(17) . . ?
C37 C19 H19 120.0 . . ?
C39 C19 C37 120.0 . . ?
C39 C19 H19 120.0 . . ?
C19 C39 H39 120.0 . . ?
C19 C39 C5 120.0 . . ?
C5 C39 H39 120.0 . . ?
C39 C5 H5 120.0 . . ?
C39 C5 C41 120.0 . . ?
C41 C5 H5 120.0 . . ?
C9 C41 H41 120.0 . . ?
C5 C41 C9 120.0 . . ?
C5 C41 H41 120.0 . . ?
C21 O2 Al1 144.1(14) . . ?
O2 C21 C43 102.1(19) . . ?
O2 C21 C11 116(4) . . ?
O2 C21 C45 111(2) . . ?
C11 C21 C43 109(3) . . ?
C11 C21 C45 115(5) . . ?
C45 C21 C43 102(2) . . ?
F41 C43 F43 105(3) . . ?
F41 C43 C21 111(2) . . ?
F21 C43 F41 114(3) . . ?
F21 C43 F43 110(3) . . ?
F21 C43 C21 110(3) . . ?
F43 C43 C21 108(2) . . ?
F39 C11 F11 109(6) . . ?
F39 C11 C21 114(5) . . ?
F5 C11 F39 123(7) . . ?
F5 C11 F11 92(4) . . ?
F5 C11 C21 108(7) . . ?
F11 C11 C21 106(6) . . ?
F19 C45 F45 104(3) . . ?
F19 C45 F23 117(3) . . ?
F19 C45 C21 115(3) . . ?
F45 C45 C21 102(2) . . ?
F23 C45 F45 105(3) . . ?
F23 C45 C21 111(3) . . ?
C47 C23 C3 113(3) . . ?
C49 C23 C47 97(3) . . ?
C49 C23 C3 115(3) . . ?
O5 C23 C47 108(2) . . ?
O5 C23 C3 116(3) . . ?
O5 C23 C49 107(3) . . ?
F3 C47 F1 102(2) . . ?
F3 C47 C23 120(3) . . ?
F25 C47 F1 94(2) . . ?
F25 C47 F3 110(2) . . ?
F25 C47 C23 118(2) . . ?
C23 C47 F1 109(2) . . ?
F47 C3 C23 106(4) . . ?
F49 C3 F47 107(3) . . ?
F49 C3 C23 105(3) . . ?
F53 C3 F47 111(3) . . ?
F53 C3 F49 118(4) . . ?
F53 C3 C23 110(3) . . ?
F51 C49 F27 106(4) . . ?
F51 C49 C23 109(4) . . ?
F13 C49 F51 109(3) . . ?
F13 C49 F27 105(4) . . ?
F13 C49 C23 117(4) . . ?
F27 C49 C23 109(3) . . ?
C23 O5 Al1 154(2) . . ?
O4 C34A C25A 115(4) . . ?
O4 C34A C15A 89(4) . . ?
C25A C34A C15A 94(4) . . ?
C31A C34A O4 113(6) . . ?
C31A C34A C25A 128(6) . . ?
C31A C34A C15A 104(6) . . ?
F28A C25A C34A 120(4) . . ?
F50A C25A F28A 113(3) . . ?
F50A C25A C34A 97(4) . . ?
F2A C25A F28A 104(3) . . ?
F2A C25A F50A 107(3) . . ?
F2A C25A C34A 115(4) . . ?
F18A C15A F33A 107(4) . . ?
F18A C15A F35A 110(4) . . ?
F18A C15A C34A 116(5) . . ?
F33A C15A F35A 108(4) . . ?
F33A C15A C34A 111(4) . . ?
F35A C15A C34A 105(3) . . ?
F34A C31A F17A 101(3) . . ?
F54A C31A F34A 109(5) . . ?
F54A C31A F17A 102(4) . . ?
C34A C31A F34A 106(6) . . ?
C34A C31A F54A 127(5) . . ?
C34A C31A F17A 110(6) . . ?

loop_
_geom_bond_atom_site_label_1
_geom_bond_atom_site_label_2
_geom_bond_distance
_geom_bond_site_symmetry_2
_geom_bond_publ_flag
Fe1 P6 2.3689(11) . ?
Fe1 P8 2.3660(11) . ?
Fe1 P7 2.3563(12) . ?
Fe1 P2 2.3556(13) . ?
Fe1 P9 2.3515(12) . ?
Fe1 C1 2.090(3) . ?
Fe1 C4 2.101(3) . ?
Fe1 C6 2.093(4) . ?
Fe1 C10 2.102(4) . ?
Fe1 C14 2.096(4) . ?
Fe2 P1 2.3668(11) . ?
Fe2 P4 2.3638(11) . ?
Fe2 P10 2.3522(12) . ?
Fe2 P5 2.3660(12) . ?
Fe2 P3 2.3602(12) . ?
Fe2 C8 2.091(4) . ?
Fe2 C22 2.086(4) . ?
Fe2 C26 2.087(4) . ?
Fe2 C50 2.087(4) . ?
Fe2 C13 2.099(4) . ?
Co1 P1 2.5457(11) . ?
Co1 P4 2.5345(11) . ?
Co1 P6 2.5352(12) . ?
Co1 P8 2.5410(12) . ?
Co1 P10 2.5267(12) . ?
Co1 P5 2.5407(12) . ?
Co1 P3 2.5362(12) . ?
Co1 P7 2.5179(13) . ?
Co1 P2 2.5218(13) . ?
Co1 P9 2.5158(13) . ?
Al1 O1 1.717(3) . ?
Al1 O4 1.714(3) . ?
Al1 O6 1.744(4) . ?
Al1 O3 1.701(4) . ?
Al1 O2 1.664(14) . ?
Al1 O5 1.769(17) . ?
P1 P4 2.1253(14) . ?
P1 P5 2.1281(16) . ?
P4 P10 2.1258(16) . ?
P6 P8 2.1116(16) . ?
P6 P7 2.1233(19) . ?
P8 P2 2.1162(19) . ?
P10 P3 2.141(2) . ?
P5 P3 2.139(2) . ?
P7 P9 2.128(3) . ?
P2 P9 2.134(3) . ?
F1 C32 1.277(6) . ?
F1 C47 1.60(4) . ?
F4 C46 1.340(12) . ?
O1 C24 1.349(4) . ?
F6 C42 1.336(18) . ?
O4 C34 1.331(16) . ?
O4 C34A 1.41(7) . ?
F8 C38 1.322(5) . ?
F10 C44 1.333(10) . ?
F12 C42 1.36(2) . ?
F14 C38 1.324(5) . ?
F16 C38 1.336(5) . ?
F18 C15 1.37(2) . ?
F20 C32 1.329(7) . ?
F22 C36 1.309(8) . ?
F24 C36 1.335(8) . ?
F26 C36 1.344(8) . ?
O6 C12 1.349(7) . ?
F28 C25 1.324(10) . ?
F30 C44 1.328(9) . ?
F32 C42 1.346(16) . ?
F34 C31 1.345(14) . ?
F36 C32 1.346(7) . ?
F38 C46 1.326(9) . ?
F40 C48 1.305(12) . ?
F42 C46 1.321(8) . ?
F44 C48 1.344(10) . ?
O3 C16 1.359(6) . ?
F46 C44 1.352(9) . ?
F48 C27 1.315(6) . ?
F50 C25 1.326(10) . ?
F52 C7 1.327(6) . ?
F54 C31 1.316(16) . ?
F55 C7 1.309(7) . ?
F7 C27 1.323(7) . ?
F29 C48 1.342(9) . ?
F15 C7 1.345(6) . ?
C1 C4 1.427(5) . ?
C1 C6 1.431(5) . ?
C1 C18 1.494(5) . ?
F31 C27 1.335(6) . ?
F2 C25 1.314(9) . ?
F33 C15 1.332(11) . ?
C4 C10 1.435(5) . ?
C4 C20 1.496(5) . ?
C6 C14 1.427(5) . ?
C6 C28 1.494(5) . ?
F17 C31 1.321(11) . ?
C8 C22 1.424(6) . ?
C8 C26 1.420(6) . ?
C8 C29 1.480(6) . ?
C10 C14 1.428(5) . ?
C10 C40 1.491(5) . ?
C12 C36 1.563(10) . ?
C12 C42 1.552(14) . ?
C12 C46 1.556(10) . ?
C14 C30 1.497(5) . ?
C16 C32 1.556(7) . ?
C16 C44 1.555(7) . ?
C16 C48 1.534(8) . ?
C18 H18A 0.9800 . ?
C18 H18B 0.9800 . ?
C18 H18C 0.9800 . ?
C20 H20A 0.9800 . ?
C20 H20B 0.9800 . ?
C20 H20C 0.9800 . ?
C22 C50 1.411(7) . ?
C22 C2 1.494(6) . ?
C24 C38 1.537(6) . ?
C24 C27 1.557(6) . ?
C24 C7 1.546(6) . ?
C26 C13 1.413(7) . ?
C26 C33 1.499(7) . ?
C28 H28A 0.9800 . ?
C28 H28B 0.9800 . ?
C28 H28C 0.9800 . ?
F35 C15 1.327(9) . ?
C30 H30A 0.9800 . ?
C30 H30B 0.9800 . ?
C30 H30C 0.9800 . ?
C34 C25 1.570(18) . ?
C34 C15 1.48(2) . ?
C34 C31 1.634(15) . ?
C40 H40A 0.9800 . ?
C40 H40B 0.9800 . ?
C40 H40C 0.9800 . ?
C50 C13 1.401(8) . ?
C50 C35 1.503(7) . ?
C13 C17 1.499(7) . ?
C29 H29A 0.9800 . ?
C29 H29B 0.9800 . ?
C29 H29C 0.9800 . ?
C2 H2A 0.9800 . ?
C2 H2B 0.9800 . ?
C2 H2C 0.9800 . ?
C33 H33A 0.9800 . ?
C33 H33B 0.9800 . ?
C33 H33C 0.9800 . ?
C17 H17A 0.9800 . ?
C17 H17B 0.9800 . ?
C17 H17C 0.9800 . ?
C35 H35A 0.9800 . ?
C35 H35B 0.9800 . ?
C35 H35C 0.9800 . ?
C9 C37 1.3900 . ?
C9 C41 1.3900 . ?
C9 F9 1.256(17) . ?
C37 C19 1.3900 . ?
C37 F37 1.311(16) . ?
C19 H19 0.9500 . ?
C19 C39 1.3900 . ?
C39 H39 0.9500 . ?
C39 C5 1.3900 . ?
C5 H5 0.9500 . ?
C5 C41 1.3900 . ?
C41 H41 0.9500 . ?
F19 C45 1.27(6) . ?
F39 C11 1.33(9) . ?
F5 C11 1.14(10) . ?
F41 C43 1.34(3) . ?
F21 C43 1.32(4) . ?
F43 C43 1.38(4) . ?
O2 C21 1.37(3) . ?
F11 C11 1.35(7) . ?
F45 C45 1.41(4) . ?
F23 C45 1.35(4) . ?
C21 C43 1.61(4) . ?
C21 C11 1.45(6) . ?
C21 C45 1.56(5) . ?
F47 C3 1.35(6) . ?
F3 C47 1.331(19) . ?
F49 C3 1.29(5) . ?
F25 C47 1.300(19) . ?
F51 C49 1.33(6) . ?
F13 C49 1.31(5) . ?
F53 C3 1.26(5) . ?
F27 C49 1.40(5) . ?
C23 C47 1.540(16) . ?
C23 C3 1.543(16) . ?
C23 C49 1.540(16) . ?
C23 O5 1.355(18) . ?
F18A C15A 1.17(8) . ?
F28A C25A 1.31(5) . ?
F34A C31A 1.30(6) . ?
F50A C25A 1.31(5) . ?
F54A C31A 1.29(7) . ?
F2A C25A 1.30(4) . ?
F33A C15A 1.26(5) . ?
F17A C31A 1.43(5) . ?
F35A C15A 1.35(4) . ?
C34A C25A 1.58(8) . ?
C34A C15A 1.91(9) . ?
C34A C31A 1.21(8) . ?

loop_
_geom_torsion_atom_site_label_1
_geom_torsion_atom_site_label_2
_geom_torsion_atom_site_label_3
_geom_torsion_atom_site_label_4
_geom_torsion
_geom_torsion_site_symmetry_1
_geom_torsion_site_symmetry_2
_geom_torsion_site_symmetry_3
_geom_torsion_site_symmetry_4
_geom_torsion_publ_flag
Fe1 C1 C4 C10 59.9(2) . . . . ?
Fe1 C1 C4 C20 -123.4(4) . . . . ?
Fe1 C1 C6 C14 -60.1(2) . . . . ?
Fe1 C1 C6 C28 123.5(3) . . . . ?
Fe1 C4 C10 C14 59.9(2) . . . . ?
Fe1 C4 C10 C40 -124.2(4) . . . . ?
Fe1 C6 C14 C10 -60.3(2) . . . . ?
Fe1 C6 C14 C30 123.8(4) . . . . ?
Fe1 C10 C14 C6 60.0(2) . . . . ?
Fe1 C10 C14 C30 -124.0(4) . . . . ?
Fe2 C8 C22 C50 60.5(3) . . . . ?
Fe2 C8 C22 C2 -121.8(4) . . . . ?
Fe2 C8 C26 C13 -61.0(3) . . . . ?
Fe2 C8 C26 C33 122.1(4) . . . . ?
Fe2 C22 C50 C13 60.9(3) . . . . ?
Fe2 C22 C50 C35 -121.5(5) . . . . ?
Fe2 C26 C13 C50 -59.6(3) . . . . ?
Fe2 C26 C13 C17 122.0(5) . . . . ?
Fe2 C50 C13 C26 59.5(3) . . . . ?
Fe2 C50 C13 C17 -122.1(5) . . . . ?
Al1 O1 C24 C38 -2.0(7) . . . . ?
Al1 O1 C24 C27 119.7(5) . . . . ?
Al1 O1 C24 C7 -122.8(5) . . . . ?
Al1 O4 C34 C25 -57.8(18) . . . . ?
Al1 O4 C34 C15 68.8(18) . . . . ?
Al1 O4 C34 C31 -170.4(6) . . . . ?
Al1 O4 C34A C25A -28(12) . . . . ?
Al1 O4 C34A C15A 66(9) . . . . ?
Al1 O4 C34A C31A 172(3) . . . . ?
Al1 O6 C12 C36 81.4(8) . . . . ?
Al1 O6 C12 C42 -39.5(12) . . . . ?
Al1 O6 C12 C46 -159.9(6) . . . . ?
Al1 O3 C16 C32 -48.1(11) . . . . ?
Al1 O3 C16 C44 -166.1(6) . . . . ?
Al1 O3 C16 C48 77.1(10) . . . . ?
Al1 O2 C21 C43 173(2) . . . . ?
Al1 O2 C21 C11 55(5) . . . . ?
Al1 O2 C21 C45 -79(3) . . . . ?
O1 Al1 O4 C34 -23.0(15) . . . . ?
O1 Al1 O4 C34A -29(9) . . . . ?
O1 Al1 O6 C12 -164.0(7) . . . . ?
O1 Al1 O3 C16 -87.7(8) . . . . ?
O1 Al1 O2 C21 114(2) . . . . ?
O1 Al1 O5 C23 160(4) . . . . ?
O1 C24 C38 F8 -75.2(4) . . . . ?
O1 C24 C38 F14 43.9(5) . . . . ?
O1 C24 C38 F16 163.7(3) . . . . ?
O1 C24 C27 F48 44.6(6) . . . . ?
O1 C24 C27 F7 -75.3(5) . . . . ?
O1 C24 C27 F31 165.5(4) . . . . ?
O1 C24 C7 F52 -70.0(5) . . . . ?
O1 C24 C7 F55 49.5(5) . . . . ?
O1 C24 C7 F15 169.6(4) . . . . ?
O4 Al1 O1 C24 167.5(5) . . . . ?
O4 Al1 O6 C12 79.7(8) . . . . ?
O4 Al1 O3 C16 34.7(8) . . . . ?
O4 Al1 O2 C21 -20(3) . . . . ?
O4 Al1 O5 C23 -89(4) . . . . ?
O4 C34 C25 F28 49.0(11) . . . . ?
O4 C34 C25 F50 -69.3(10) . . . . ?
O4 C34 C25 F2 169.4(8) . . . . ?
O4 C34 C15 F18 -78.2(12) . . . . ?
O4 C34 C15 F33 39.8(12) . . . . ?
O4 C34 C15 F35 161.9(8) . . . . ?
O4 C34 C31 F34 42.4(14) . . . . ?
O4 C34 C31 F54 -74.6(14) . . . . ?
O4 C34 C31 F17 164.2(10) . . . . ?
O4 C34A C25A F28A 25(7) . . . . ?
O4 C34A C25A F50A -96(5) . . . . ?
O4 C34A C25A F2A 151(4) . . . . ?
O4 C34A C31A F34A 73(7) . . . . ?
O4 C34A C31A F54A -56(9) . . . . ?
O4 C34A C31A F17A -179(4) . . . . ?
O6 Al1 O1 C24 50.2(6) . . . . ?
O6 Al1 O4 C34 92.0(15) . . . . ?
O6 Al1 O3 C16 154.4(8) . . . . ?
O6 C12 C36 F22 41.8(7) . . . . ?
O6 C12 C36 F24 -78.6(6) . . . . ?
O6 C12 C36 F26 163.1(5) . . . . ?
O6 C12 C42 F6 164.5(11) . . . . ?
O6 C12 C42 F12 46.7(11) . . . . ?
O6 C12 C42 F32 -75.6(14) . . . . ?
O6 C12 C46 F4 -72.4(6) . . . . ?
O6 C12 C46 F38 45.7(7) . . . . ?
O6 C12 C46 F42 167.4(5) . . . . ?
O3 Al1 O1 C24 -69.0(6) . . . . ?
O3 Al1 O4 C34 -149.2(15) . . . . ?
O3 Al1 O6 C12 -40.5(8) . . . . ?
O3 C16 C32 F1 -39.9(8) . . . . ?
O3 C16 C32 F20 80.4(7) . . . . ?
O3 C16 C32 F36 -162.8(6) . . . . ?
O3 C16 C44 F10 74.0(6) . . . . ?
O3 C16 C44 F30 -46.5(8) . . . . ?
O3 C16 C44 F46 -167.8(5) . . . . ?
O3 C16 C48 F40 68.6(8) . . . . ?
O3 C16 C48 F44 -51.2(9) . . . . ?
O3 C16 C48 F29 -168.5(7) . . . . ?
C1 C4 C10 Fe1 -59.7(2) . . . . ?
C1 C4 C10 C14 0.2(4) . . . . ?
C1 C4 C10 C40 176.1(3) . . . . ?
C1 C6 C14 Fe1 59.9(2) . . . . ?
C1 C6 C14 C10 -0.3(4) . . . . ?
C1 C6 C14 C30 -176.3(3) . . . . ?
C4 C1 C6 Fe1 60.6(2) . . . . ?
C4 C1 C6 C14 0.5(4) . . . . ?
C4 C1 C6 C28 -176.0(3) . . . . ?
C4 C10 C14 Fe1 -60.0(2) . . . . ?
C4 C10 C14 C6 0.1(4) . . . . ?
C4 C10 C14 C30 176.0(3) . . . . ?
C6 C1 C4 Fe1 -60.3(2) . . . . ?
C6 C1 C4 C10 -0.4(4) . . . . ?
C6 C1 C4 C20 176.3(3) . . . . ?
C8 C22 C50 Fe2 -60.5(3) . . . . ?
C8 C22 C50 C13 0.3(5) . . . . ?
C8 C22 C50 C35 178.0(4) . . . . ?
C8 C26 C13 Fe2 60.7(3) . . . . ?
C8 C26 C13 C50 1.0(5) . . . . ?
C8 C26 C13 C17 -177.3(4) . . . . ?
C18 C1 C4 Fe1 123.8(4) . . . . ?
C18 C1 C4 C10 -176.3(3) . . . . ?
C18 C1 C4 C20 0.4(6) . . . . ?
C18 C1 C6 Fe1 -123.5(4) . . . . ?
C18 C1 C6 C14 176.4(3) . . . . ?
C18 C1 C6 C28 0.0(6) . . . . ?
C20 C4 C10 Fe1 123.6(4) . . . . ?
C20 C4 C10 C14 -176.6(3) . . . . ?
C20 C4 C10 C40 -0.7(6) . . . . ?
C22 C8 C26 Fe2 60.2(3) . . . . ?
C22 C8 C26 C13 -0.8(4) . . . . ?
C22 C8 C26 C33 -177.8(4) . . . . ?
C22 C50 C13 Fe2 -60.4(3) . . . . ?
C22 C50 C13 C26 -0.9(5) . . . . ?
C22 C50 C13 C17 177.5(4) . . . . ?
C26 C8 C22 Fe2 -60.2(3) . . . . ?
C26 C8 C22 C50 0.3(4) . . . . ?
C26 C8 C22 C2 178.0(4) . . . . ?
C28 C6 C14 Fe1 -123.8(4) . . . . ?
C28 C6 C14 C10 176.0(3) . . . . ?
C28 C6 C14 C30 0.1(6) . . . . ?
C32 C16 C44 F10 -45.1(7) . . . . ?
C32 C16 C44 F30 -165.6(6) . . . . ?
C32 C16 C44 F46 73.1(8) . . . . ?
C32 C16 C48 F40 -167.2(6) . . . . ?
C32 C16 C48 F44 72.9(7) . . . . ?
C32 C16 C48 F29 -44.4(9) . . . . ?
C36 C12 C42 F6 42.7(16) . . . . ?
C36 C12 C42 F12 -75.1(10) . . . . ?
C36 C12 C42 F32 162.7(9) . . . . ?
C36 C12 C46 F4 47.3(7) . . . . ?
C36 C12 C46 F38 165.4(6) . . . . ?
C36 C12 C46 F42 -72.9(7) . . . . ?
C38 C24 C27 F48 167.3(4) . . . . ?
C38 C24 C27 F7 47.4(5) . . . . ?
C38 C24 C27 F31 -71.9(6) . . . . ?
C38 C24 C7 F52 167.5(4) . . . . ?
C38 C24 C7 F55 -73.0(5) . . . . ?
C38 C24 C7 F15 47.1(6) . . . . ?
C40 C10 C14 Fe1 124.2(4) . . . . ?
C40 C10 C14 C6 -175.8(3) . . . . ?
C40 C10 C14 C30 0.1(6) . . . . ?
C42 C12 C36 F22 164.4(9) . . . . ?
C42 C12 C36 F24 44.0(10) . . . . ?
C42 C12 C36 F26 -74.3(10) . . . . ?
C42 C12 C46 F4 165.8(7) . . . . ?
C42 C12 C46 F38 -76.1(8) . . . . ?
C42 C12 C46 F42 45.6(9) . . . . ?
C44 C16 C32 F1 75.9(7) . . . . ?
C44 C16 C32 F20 -163.8(6) . . . . ?
C44 C16 C32 F36 -47.0(8) . . . . ?
C44 C16 C48 F40 -46.3(8) . . . . ?
C44 C16 C48 F44 -166.2(6) . . . . ?
C44 C16 C48 F29 76.5(9) . . . . ?
C46 C12 C36 F22 -76.6(7) . . . . ?
C46 C12 C36 F24 163.0(5) . . . . ?
C46 C12 C36 F26 44.7(7) . . . . ?
C46 C12 C42 F6 -75.8(14) . . . . ?
C46 C12 C42 F12 166.4(8) . . . . ?
C46 C12 C42 F32 44.1(13) . . . . ?
C48 C16 C32 F1 -163.7(5) . . . . ?
C48 C16 C32 F20 -43.3(7) . . . . ?
C48 C16 C32 F36 73.5(7) . . . . ?
C48 C16 C44 F10 -168.1(6) . . . . ?
C48 C16 C44 F30 71.4(8) . . . . ?
C48 C16 C44 F46 -49.9(7) . . . . ?
C25 C34 C15 F18 47.0(11) . . . . ?
C25 C34 C15 F33 165.1(8) . . . . ?
C25 C34 C15 F35 -72.8(11) . . . . ?
C25 C34 C31 F34 -72.5(13) . . . . ?
C25 C34 C31 F54 170.5(10) . . . . ?
C25 C34 C31 F17 49.3(13) . . . . ?
C27 C24 C38 F8 164.6(4) . . . . ?
C27 C24 C38 F14 -76.4(4) . . . . ?
C27 C24 C38 F16 43.5(5) . . . . ?
C27 C24 C7 F52 46.9(5) . . . . ?
C27 C24 C7 F55 166.5(4) . . . . ?
C27 C24 C7 F15 -73.5(6) . . . . ?
C7 C24 C38 F8 45.1(5) . . . . ?
C7 C24 C38 F14 164.2(4) . . . . ?
C7 C24 C38 F16 -75.9(5) . . . . ?
C7 C24 C27 F48 -72.8(5) . . . . ?
C7 C24 C27 F7 167.3(4) . . . . ?
C7 C24 C27 F31 48.0(6) . . . . ?
C29 C8 C22 Fe2 122.9(4) . . . . ?
C29 C8 C22 C50 -176.6(4) . . . . ?
C29 C8 C22 C2 1.1(6) . . . . ?
C29 C8 C26 Fe2 -123.0(4) . . . . ?
C29 C8 C26 C13 176.0(4) . . . . ?
C29 C8 C26 C33 -1.0(7) . . . . ?
C15 C34 C25 F28 -80.2(10) . . . . ?
C15 C34 C25 F50 161.5(8) . . . . ?
C15 C34 C25 F2 40.2(11) . . . . ?
C15 C34 C31 F34 167.6(10) . . . . ?
C15 C34 C31 F54 50.6(15) . . . . ?
C15 C34 C31 F17 -70.6(13) . . . . ?
C31 C34 C25 F28 161.3(9) . . . . ?
C31 C34 C25 F50 43.0(12) . . . . ?
C31 C34 C25 F2 -78.3(13) . . . . ?
C31 C34 C15 F18 163.2(9) . . . . ?
C31 C34 C15 F33 -78.8(12) . . . . ?
C31 C34 C15 F35 43.3(14) . . . . ?
C2 C22 C50 Fe2 121.8(4) . . . . ?
C2 C22 C50 C13 -177.3(4) . . . . ?
C2 C22 C50 C35 0.3(7) . . . . ?
C33 C26 C13 Fe2 -122.4(4) . . . . ?
C33 C26 C13 C50 178.0(4) . . . . ?
C33 C26 C13 C17 -0.4(7) . . . . ?
C35 C50 C13 Fe2 121.9(5) . . . . ?
C35 C50 C13 C26 -178.5(4) . . . . ?
C35 C50 C13 C17 -0.1(7) . . . . ?
C9 C37 C19 C39 0.0 . . . . ?
C37 C9 C41 C5 0.0 . . . . ?
C37 C19 C39 C5 0.0 . . . . ?
C19 C39 C5 C41 0.0 . . . . ?
C39 C5 C41 C9 0.0 . . . . ?
C41 C9 C37 C19 0.0 . . . . ?
C41 C9 C37 F37 -179(2) . . . . ?
F9 C9 C37 C19 179(2) . . . . ?
F9 C9 C37 F37 -0.4(11) . . . . ?
F9 C9 C41 C5 -179(2) . . . . ?
F37 C37 C19 C39 179(2) . . . . ?
O2 Al1 O1 C24 29.9(9) . . . . ?
O2 Al1 O4 C34A 110(9) . . . . ?
O2 Al1 O5 C23 35(5) . . . . ?
O2 C21 C43 F41 48(3) . . . . ?
O2 C21 C43 F21 -79(3) . . . . ?
O2 C21 C43 F43 162(2) . . . . ?
O2 C21 C11 F39 157(5) . . . . ?
O2 C21 C11 F5 15(7) . . . . ?
O2 C21 C11 F11 -82(7) . . . . ?
O2 C21 C45 F19 -59(3) . . . . ?
O2 C21 C45 F45 53(3) . . . . ?
O2 C21 C45 F23 164(2) . . . . ?
C43 C21 C11 F39 42(8) . . . . ?
C43 C21 C11 F5 -99(5) . . . . ?
C43 C21 C11 F11 163(5) . . . . ?
C43 C21 C45 F19 49(3) . . . . ?
C43 C21 C45 F45 161(3) . . . . ?
C43 C21 C45 F23 -88(3) . . . . ?
C11 C21 C43 F41 171(5) . . . . ?
C11 C21 C43 F21 44(5) . . . . ?
C11 C21 C43 F43 -75(5) . . . . ?
C11 C21 C45 F19 167(4) . . . . ?
C11 C21 C45 F45 -82(4) . . . . ?
C11 C21 C45 F23 30(5) . . . . ?
C45 C21 C43 F41 -67(3) . . . . ?
C45 C21 C43 F21 166(3) . . . . ?
C45 C21 C43 F43 46(3) . . . . ?
C45 C21 C11 F39 -71(7) . . . . ?
C45 C21 C11 F5 147(5) . . . . ?
C45 C21 C11 F11 50(7) . . . . ?
C47 C23 C3 F47 -47(4) . . . . ?
C47 C23 C3 F49 -160(3) . . . . ?
C47 C23 C3 F53 72(4) . . . . ?
C47 C23 C49 F51 -158(3) . . . . ?
C47 C23 C49 F13 77(4) . . . . ?
C47 C23 C49 F27 -43(4) . . . . ?
C47 C23 O5 Al1 76(5) . . . . ?
C3 C23 C47 F1 76(3) . . . . ?
C3 C23 C47 F3 -167(3) . . . . ?
C3 C23 C47 F25 -30(4) . . . . ?
C3 C23 C49 F51 -39(4) . . . . ?
C3 C23 C49 F13 -164(4) . . . . ?
C3 C23 C49 F27 76(4) . . . . ?
C3 C23 O5 Al1 -52(6) . . . . ?
C49 C23 C47 F1 -163(2) . . . . ?
C49 C23 C47 F3 -46(4) . . . . ?
C49 C23 C47 F25 91(4) . . . . ?
C49 C23 C3 F47 -157(3) . . . . ?
C49 C23 C3 F49 90(4) . . . . ?
C49 C23 C3 F53 -37(5) . . . . ?
C49 C23 O5 Al1 179(4) . . . . ?
O5 Al1 O1 C24 -86.4(8) . . . . ?
O5 Al1 O4 C34A -133(9) . . . . ?
O5 Al1 O2 C21 -134(3) . . . . ?
O5 C23 C47 F1 -53(3) . . . . ?
O5 C23 C47 F3 64(4) . . . . ?
O5 C23 C47 F25 -159(3) . . . . ?
O5 C23 C3 F47 78(4) . . . . ?
O5 C23 C3 F49 -34(5) . . . . ?
O5 C23 C3 F53 -162(3) . . . . ?
O5 C23 C49 F51 90(4) . . . . ?
O5 C23 C49 F13 -35(5) . . . . ?
O5 C23 C49 F27 -154(3) . . . . ?
C25A C34A C31A F34A -84(9) . . . . ?
C25A C34A C31A F54A 147(6) . . . . ?
C25A C34A C31A F17A 24(10) . . . . ?
C15A C34A C25A F28A -66(5) . . . . ?
C15A C34A C25A F50A 172(3) . . . . ?
C15A C34A C25A F2A 59(4) . . . . ?
C15A C34A C31A F34A 168(4) . . . . ?
C15A C34A C31A F54A 40(8) . . . . ?
C15A C34A C31A F17A -84(5) . . . . ?
C31A C34A C25A F28A -179(7) . . . . ?
C31A C34A C25A F50A 60(9) . . . . ?
C31A C34A C25A F2A -53(10) . . . . ?

loop_
_exptl_oxdiff_crystal_face_indexfrac_h
_exptl_oxdiff_crystal_face_indexfrac_k
_exptl_oxdiff_crystal_face_indexfrac_l
_exptl_oxdiff_crystal_face_x
_exptl_oxdiff_crystal_face_y
_exptl_oxdiff_crystal_face_z
-0.4792 9.4834 -10.9726 -0.0625 -0.2601 -0.9636
5.6903 0.2351 -8.8739 0.1709 0.7130 -0.6800
-1.0000 2.0000 -1.0000 -0.0389 -0.1687 -0.1027
-0.4362 -8.7593 11.4605 0.0311 0.1294 0.9911
-4.8924 -2.3112 10.2307 -0.1363 -0.5686 0.8112
-6.6592 5.8192 2.8690 -0.2308 -0.9627 0.1412
4.0087 -10.4826 6.8805 0.1743 0.7264 0.6648
2.0000 -2.0000 -1.0000 0.0862 0.2902 -0.0461
-0.0000 -1.0000 0.0000 0.0478 0.0094 0.0228
0.0000 1.0000 -0.0000 -0.0478 -0.0094 -0.0228
1.2672 -7.8333 -11.7522 0.7535 0.1399 -0.6424
1.2879 8.7542 -11.4289 -0.0507 -0.0094 -0.9987
-0.8362 14.5835 8.0447 -0.9570 -0.1777 0.2292
-1.4028 2.6503 12.8237 -0.5399 -0.1003 0.8357
3.0498 -14.7698 4.8651 0.4700 0.6128 0.6353
1.0000 -2.0000 -1.0000 0.1082 0.1497 -0.0346
4.1132 -1.4370 -11.3381 0.3709 0.4838 -0.7928
-1.0000 1.0000 2.0000 -0.0950 -0.1309 0.1260
-1.0000 0.0000 -1.0000 0.0567 -0.1500 -0.0571
-6.7768 -4.7351 -0.0286 0.3764 -0.9079 0.1843
5.9850 7.5767 -5.6833 -0.2969 0.7160 -0.6319
4.2417 -2.5274 9.2513 -0.2931 0.7072 0.6434
-4.2964 2.4421 -9.1725 0.2956 -0.7134 -0.6354
3.3059 5.1223 10.1214 -0.6681 0.5124 0.5395
-3.1873 -4.7179 -10.3525 0.6542 -0.5017 -0.5660
4.4018 13.5475 -4.6272 -0.5839 0.4477 -0.6772
1.3977 14.5947 7.2781 -0.9802 0.1288 0.1505
-1.0000 2.0000 1.0000 -0.1082 -0.1497 0.0346
